data_7057763
loop_
_publ_author_name
'Yao, Min-Xia'
'Cai, Li-Zheng'
'Deng, Xiao-Wei'
'Zhang, Wei'
'Liu, Sui-Jun'
'Cai, Xu-Min'

_publ_section_title
;
 Self-assembly of rare octanuclear quad(double-stranded) cluster helicates
 showing slow magnetic relaxation and the magnetocaloric effect
;
_journal_issue 21
_journal_name_full 'New Journal of Chemistry'
_journal_page_first 17652
_journal_paper_doi 10.1039/C8NJ04169E
_journal_volume 42
_journal_year 2018
_chemical_formula_sum 'C210 H196 Cl4 Gd8 N24 O60'
_chemical_formula_weight 5415.70
_space_group_crystal_system triclinic
_space_group_IT_number 2
_space_group_name_Hall '-P 1'
_space_group_name_H-M_alt 'P -1'
_symmetry_space_group_name_Hall '-P 1'
_symmetry_space_group_name_H-M 'P -1'
_atom_sites_solution_hydrogens mixed
_audit_creation_method SHELXL-2016/6
_audit_update_record
;
2018-09-22 deposited with the CCDC.
2018-09-28 downloaded from the CCDC.
;
_cell_angle_alpha 83.828(3)
_cell_angle_beta 76.309(2)
_cell_angle_gamma 67.753(2)
_cell_formula_units_Z 2
_cell_length_a 18.5652(16)
_cell_length_b 20.3447(12)
_cell_length_c 34.028(2)
_cell_measurement_reflns_used 9662
_cell_measurement_temperature 157(2)
_cell_measurement_theta_max 25.29
_cell_measurement_theta_min 2.48
_cell_volume 11555.5(14)
_computing_cell_refinement 'Bruker SMART'
_computing_data_collection 'Bruker SMART'
_computing_data_reduction 'Bruker SAINT'
_computing_molecular_graphics 'Bruker SHELXTL'
_computing_publication_material 'Bruker SHELXTL'
_computing_structure_refinement 'SHELXL-2016/6 (Sheldrick, 2016)'
_computing_structure_solution 'Bruker SHELXTL'
_diffrn_ambient_temperature 157(2)
_diffrn_measured_fraction_theta_full 0.973
_diffrn_measured_fraction_theta_max 0.962
_diffrn_measurement_device_type 'PHOTON100 CMOS detector'
_diffrn_measurement_method 'omega scan'
_diffrn_radiation_type MoK\a
_diffrn_radiation_wavelength 0.71073
_diffrn_reflns_av_R_equivalents 0.0417
_diffrn_reflns_av_unetI/netI 0.0956
_diffrn_reflns_Laue_measured_fraction_full 0.973
_diffrn_reflns_Laue_measured_fraction_max 0.962
_diffrn_reflns_limit_h_max 21
_diffrn_reflns_limit_h_min -22
_diffrn_reflns_limit_k_max 24
_diffrn_reflns_limit_k_min -24
_diffrn_reflns_limit_l_max 40
_diffrn_reflns_limit_l_min -40
_diffrn_reflns_number 112172
_diffrn_reflns_point_group_measured_fraction_full 0.973
_diffrn_reflns_point_group_measured_fraction_max 0.962
_diffrn_reflns_theta_full 25.242
_diffrn_reflns_theta_max 25.349
_diffrn_reflns_theta_min 1.082
_exptl_absorpt_coefficient_mu 2.390
_exptl_absorpt_correction_T_max 0.7452
_exptl_absorpt_correction_T_min 0.6610
_exptl_absorpt_correction_type multi-scan
_exptl_absorpt_process_details 'SADABS (Bruker, 2013)'
_exptl_crystal_colour 'black red'
_exptl_crystal_density_diffrn 1.557
_exptl_crystal_description block
_exptl_crystal_F_000 5368
_exptl_crystal_size_max 0.260
_exptl_crystal_size_mid 0.240
_exptl_crystal_size_min 0.220
_refine_diff_density_max 1.473
_refine_diff_density_min -1.377
_refine_diff_density_rms 0.145
_refine_ls_extinction_method none
_refine_ls_goodness_of_fit_ref 0.927
_refine_ls_hydrogen_treatment constr
_refine_ls_matrix_type fullcycle
_refine_ls_number_parameters 2774
_refine_ls_number_reflns 40718
_refine_ls_number_restraints 3
_refine_ls_restrained_S_all 0.927
_refine_ls_R_factor_all 0.1013
_refine_ls_R_factor_gt 0.0476
_refine_ls_shift/su_max 0.001
_refine_ls_shift/su_mean 0.000
_refine_ls_structure_factor_coef Fsqd
_refine_ls_weighting_details 'w=1/[\s^2^(Fo^2^)+(0.0700P)^2^+1.8800P] where P=(Fo^2^+2Fc^2^)/3'
_refine_ls_weighting_scheme calc
_refine_ls_wR_factor_gt 0.1157
_refine_ls_wR_factor_ref 0.1264
_reflns_Friedel_coverage 0.000
_reflns_number_gt 24083
_reflns_number_total 40718
_reflns_threshold_expression 'I > 2\s(I)'
_cod_data_source_file c8nj04169e2.cif
_cod_data_source_block d160706c_sq
_cod_depositor_comments 'Adding full bibliography for 7057763--7057766.cif.'
_cod_original_cell_volume 11555.4(14)
_cod_database_code 7057763
_shelx_shelxl_version_number 2016/6
_shelx_space_group_comment
;
The symmetry employed for this shelxl refinement is uniquely defined
by the following loop, which should always be used as a source of
symmetry information in preference to the above space-group names.
They are only intended as comments.
;
_shelx_estimated_absorpt_t_min 0.575
_shelx_estimated_absorpt_t_max 0.621

loop_
_space_group_symop_operation_xyz
'x, y, z'
'-x, -y, -z'

loop_
_atom_site_label
_atom_site_type_symbol
_atom_site_fract_x
_atom_site_fract_y
_atom_site_fract_z
_atom_site_U_iso_or_equiv
_atom_site_adp_type
_atom_site_occupancy
_atom_site_site_symmetry_order
_atom_site_calc_flag
_atom_site_refinement_flags_posn
_atom_site_refinement_flags_adp
Gd1 Gd 0.18281(2) 0.79746(2) 0.07845(2) 0.03565(10) Uani 1 1 d . .
Gd2 Gd 0.25776(2) 0.62481(2) 0.21104(2) 0.03282(10) Uani 1 1 d . .
Gd3 Gd 0.15001(2) 0.55162(2) 0.15924(2) 0.03310(10) Uani 1 1 d . .
Gd4 Gd 0.12700(2) 0.55023(2) 0.28173(2) 0.03212(10) Uani 1 1 d . .
Gd5 Gd 0.29676(2) 0.41326(2) 0.20560(2) 0.03250(10) Uani 1 1 d . .
Gd6 Gd 0.31625(2) 0.38452(2) 0.30936(2) 0.03299(10) Uani 1 1 d . .
Gd7 Gd 0.12857(2) 0.37034(2) 0.29664(2) 0.03289(10) Uani 1 1 d . .
Gd8 Gd 0.25714(2) 0.17398(2) 0.41669(2) 0.03740(10) Uani 1 1 d . .
C1 C 0.4265(5) 0.6212(4) 0.1496(2) 0.047(2) Uani 1 1 d . .
C2 C 0.4842(5) 0.5536(4) 0.1452(2) 0.043(2) Uani 1 1 d . .
H2 H 0.468938 0.513515 0.147772 0.052 Uiso 1 1 calc R U
C3 C 0.5633(5) 0.5443(5) 0.1371(2) 0.055(2) Uani 1 1 d . .
H3 H 0.601353 0.497121 0.134578 0.066 Uiso 1 1 calc R U
C4 C 0.5914(5) 0.6000(5) 0.1324(3) 0.059(2) Uani 1 1 d . .
H4 H 0.646825 0.591209 0.126893 0.071 Uiso 1 1 calc R U
C5 C 0.5350(5) 0.6689(5) 0.1362(3) 0.053(2) Uani 1 1 d . .
H5 H 0.551506 0.708411 0.132619 0.064 Uiso 1 1 calc R U
C6 C 0.4546(5) 0.6793(4) 0.1453(2) 0.044(2) Uani 1 1 d . .
C7 C 0.4528(5) 0.8197(5) 0.1696(3) 0.060(3) Uani 1 1 d . .
H7A H 0.470199 0.783085 0.190162 0.090 Uiso 1 1 calc R U
H7B H 0.433656 0.866764 0.181315 0.090 Uiso 1 1 calc R U
H7C H 0.497676 0.815157 0.146694 0.090 Uiso 1 1 calc R U
C8 C 0.3869(5) 0.8105(4) 0.1553(2) 0.043(2) Uani 1 1 d . .
C9 C 0.3192(5) 0.8708(4) 0.1512(2) 0.046(2) Uani 1 1 d . .
H9 H 0.314369 0.915757 0.159461 0.055 Uiso 1 1 calc R U
C10 C 0.2596(5) 0.8653(4) 0.1353(2) 0.040(2) Uani 1 1 d . .
C11 C 0.1910(5) 0.9315(4) 0.1275(2) 0.042(2) Uani 1 1 d . .
C12 C 0.1722(5) 0.9988(4) 0.1419(2) 0.045(2) Uani 1 1 d . .
H12 H 0.203497 1.006959 0.157873 0.054 Uiso 1 1 calc R U
C13 C 0.1067(5) 1.0537(4) 0.1321(3) 0.050(2) Uani 1 1 d . .
H13 H 0.093339 1.100168 0.141246 0.060 Uiso 1 1 calc R U
C14 C 0.0601(5) 1.0417(4) 0.1091(2) 0.048(2) Uani 1 1 d . .
H14 H 0.013682 1.078561 0.103369 0.058 Uiso 1 1 calc R U
C15 C 0.0849(4) 0.9733(4) 0.0951(2) 0.043(2) Uani 1 1 d D .
C16 C 0.0415(4) 0.9534(4) 0.0691(2) 0.045(2) Uani 1 1 d D .
C17 C -0.0280(5) 0.9981(5) 0.0602(2) 0.051(2) Uani 1 1 d . .
H17 H -0.045961 1.046185 0.067773 0.061 Uiso 1 1 calc R U
C18 C -0.0758(5) 0.9798(4) 0.0408(2) 0.047(2) Uani 1 1 d . .
C19 C -0.1528(5) 1.0328(4) 0.0330(3) 0.057(2) Uani 1 1 d . .
H19A H -0.161481 1.022213 0.007499 0.085 Uiso 1 1 calc R U
H19B H -0.151076 1.080583 0.031346 0.085 Uiso 1 1 calc R U
H19C H -0.196515 1.030426 0.055192 0.085 Uiso 1 1 calc R U
C20 C -0.0978(5) 0.8851(4) 0.0108(2) 0.046(2) Uani 1 1 d . .
C21 C -0.1730(5) 0.8915(5) 0.0287(3) 0.056(2) Uani 1 1 d . .
H21 H -0.198721 0.916411 0.053211 0.067 Uiso 1 1 calc R U
C22 C -0.2134(5) 0.8605(5) 0.0104(3) 0.062(3) Uani 1 1 d . .
H22 H -0.267411 0.866821 0.021927 0.074 Uiso 1 1 calc R U
C23 C -0.1745(5) 0.8216(5) -0.0239(3) 0.056(2) Uani 1 1 d . .
H23 H -0.201483 0.801136 -0.036419 0.068 Uiso 1 1 calc R U
C24 C -0.0953(6) 0.8122(5) -0.0401(3) 0.059(2) Uani 1 1 d . .
H24 H -0.067547 0.782870 -0.062937 0.071 Uiso 1 1 calc R U
C25 C -0.0566(5) 0.8440(4) -0.0240(2) 0.049(2) Uani 1 1 d . .
C26 C 0.4516(6) 0.9282(5) 0.0698(3) 0.057(2) Uani 1 1 d . .
C27 C 0.4710(6) 0.9628(5) 0.0965(3) 0.061(3) Uani 1 1 d . .
H27 H 0.520122 0.942285 0.105049 0.073 Uiso 1 1 calc R U
C28 C 0.4163(6) 1.0278(6) 0.1098(3) 0.068(3) Uani 1 1 d . .
H28 H 0.427837 1.052481 0.128248 0.081 Uiso 1 1 calc R U
C29 C 0.3450(6) 1.0586(5) 0.0974(3) 0.066(3) Uani 1 1 d . .
H29 H 0.307526 1.103014 0.107760 0.079 Uiso 1 1 calc R U
C30 C 0.3283(6) 1.0236(5) 0.0692(3) 0.058(2) Uani 1 1 d . .
H30 H 0.281173 1.045368 0.058966 0.069 Uiso 1 1 calc R U
C31 C 0.3804(5) 0.9587(5) 0.0571(2) 0.052(2) Uani 1 1 d . .
C32 C 0.4516(5) 0.9246(5) -0.0274(3) 0.067(3) Uani 1 1 d . .
H32A H 0.447223 0.968346 -0.015775 0.100 Uiso 1 1 calc R U
H32B H 0.446020 0.933822 -0.055599 0.100 Uiso 1 1 calc R U
H32C H 0.503671 0.887784 -0.026313 0.100 Uiso 1 1 calc R U
C33 C 0.3885(5) 0.9005(5) -0.0042(2) 0.055(2) Uani 1 1 d . .
C34 C 0.3590(5) 0.8592(4) -0.0223(2) 0.046(2) Uani 1 1 d . .
H34 H 0.382686 0.846148 -0.049627 0.055 Uiso 1 1 calc R U
C35 C 0.2982(5) 0.8368(4) -0.0028(2) 0.045(2) Uani 1 1 d . .
C36 C 0.2721(5) 0.7899(4) -0.0223(2) 0.045(2) Uani 1 1 d . .
C37 C 0.2925(5) 0.7748(4) -0.0617(2) 0.043(2) Uani 1 1 d . .
H37 H 0.329560 0.791823 -0.079616 0.052 Uiso 1 1 calc R U
C38 C 0.2594(5) 0.7345(4) -0.0762(3) 0.050(2) Uani 1 1 d . .
H38 H 0.274286 0.722026 -0.103870 0.060 Uiso 1 1 calc R U
C39 C 0.2038(5) 0.7128(4) -0.0490(2) 0.047(2) Uani 1 1 d . .
H39 H 0.180864 0.684058 -0.057923 0.057 Uiso 1 1 calc R U
C40 C 0.1820(5) 0.7323(4) -0.0096(2) 0.045(2) Uani 1 1 d . .
C41 C 0.1224(5) 0.7144(4) 0.0217(2) 0.044(2) Uani 1 1 d . .
C42 C 0.0699(5) 0.6872(4) 0.0134(2) 0.046(2) Uani 1 1 d . .
H42 H 0.077002 0.674445 -0.013644 0.055 Uiso 1 1 calc R U
C43 C 0.0064(5) 0.6769(4) 0.0425(3) 0.053(2) Uani 1 1 d . .
C44 C -0.0535(5) 0.6590(5) 0.0286(3) 0.061(3) Uani 1 1 d . .
H44A H -0.080117 0.635833 0.050793 0.091 Uiso 1 1 calc R U
H44B H -0.027048 0.626807 0.005764 0.091 Uiso 1 1 calc R U
H44C H -0.092918 0.702579 0.020075 0.091 Uiso 1 1 calc R U
C45 C -0.0573(5) 0.6861(5) 0.1154(3) 0.056(2) Uani 1 1 d . .
C46 C -0.1383(5) 0.7088(5) 0.1173(3) 0.056(2) Uani 1 1 d . .
H46 H -0.158085 0.722731 0.093174 0.068 Uiso 1 1 calc R U
C47 C -0.1907(5) 0.7112(5) 0.1542(3) 0.061(3) Uani 1 1 d . .
H47 H -0.245560 0.722635 0.154861 0.074 Uiso 1 1 calc R U
C48 C -0.1645(5) 0.6972(5) 0.1898(3) 0.055(2) Uani 1 1 d . .
H48 H -0.200669 0.699815 0.215017 0.067 Uiso 1 1 calc R U
C49 C -0.0852(5) 0.6795(4) 0.1880(2) 0.049(2) Uani 1 1 d . .
H49 H -0.067825 0.672160 0.212744 0.059 Uiso 1 1 calc R U
C50 C -0.0279(4) 0.6714(4) 0.1520(2) 0.0404(19) Uani 1 1 d . .
C51 C 0.4790(4) 0.3394(4) 0.2287(2) 0.043(2) Uani 1 1 d . .
C52 C 0.5045(5) 0.2660(4) 0.2209(2) 0.049(2) Uani 1 1 d . .
H52 H 0.466567 0.243560 0.227328 0.059 Uiso 1 1 calc R U
C53 C 0.5803(5) 0.2276(5) 0.2047(2) 0.053(2) Uani 1 1 d . .
H53 H 0.596301 0.178174 0.200642 0.064 Uiso 1 1 calc R U
C54 C 0.6355(5) 0.2609(4) 0.1938(3) 0.053(2) Uani 1 1 d . .
H54 H 0.688783 0.234439 0.180925 0.064 Uiso 1 1 calc R U
C55 C 0.6144(5) 0.3296(5) 0.2013(2) 0.054(2) Uani 1 1 d . .
H55 H 0.652660 0.351712 0.193756 0.065 Uiso 1 1 calc R U
C56 C 0.5358(5) 0.3693(4) 0.2204(2) 0.045(2) Uani 1 1 d . .
C57 C 0.6283(4) 0.4502(5) 0.2422(3) 0.059(2) Uani 1 1 d . .
H57A H 0.641791 0.399119 0.247668 0.088 Uiso 1 1 calc R U
H57B H 0.636457 0.471736 0.264423 0.088 Uiso 1 1 calc R U
H57C H 0.662477 0.457803 0.216830 0.088 Uiso 1 1 calc R U
C58 C 0.5424(5) 0.4840(5) 0.2389(2) 0.046(2) Uani 1 1 d . .
C59 C 0.5018(5) 0.5544(4) 0.2468(2) 0.043(2) Uani 1 1 d . .
H59 H 0.529251 0.580265 0.254511 0.051 Uiso 1 1 calc R U
C60 C 0.4248(5) 0.5895(4) 0.2445(2) 0.044(2) Uani 1 1 d . .
C61 C 0.3835(4) 0.6682(4) 0.2520(2) 0.0386(19) Uani 1 1 d . .
C62 C 0.4207(5) 0.7049(4) 0.2680(2) 0.046(2) Uani 1 1 d . .
H62 H 0.471643 0.681705 0.274428 0.055 Uiso 1 1 calc R U
C63 C 0.3785(5) 0.7764(4) 0.2737(2) 0.049(2) Uani 1 1 d . .
H63 H 0.399054 0.804009 0.285464 0.058 Uiso 1 1 calc R U
C64 C 0.3059(5) 0.8079(4) 0.2622(2) 0.048(2) Uani 1 1 d . .
H64 H 0.276832 0.857297 0.266093 0.057 Uiso 1 1 calc R U
C65 C 0.2752(5) 0.7681(4) 0.2451(2) 0.041(2) Uani 1 1 d . .
C66 C 0.2012(5) 0.7948(4) 0.2302(2) 0.0378(19) Uani 1 1 d . .
C67 C 0.1472(5) 0.8645(4) 0.2359(2) 0.041(2) Uani 1 1 d . .
H67 H 0.160748 0.896259 0.248654 0.049 Uiso 1 1 calc R U
C68 C 0.0741(5) 0.8903(4) 0.2239(2) 0.045(2) Uani 1 1 d . .
C69 C 0.0177(5) 0.9638(4) 0.2337(3) 0.055(2) Uani 1 1 d . .
H69A H -0.015480 0.981266 0.213468 0.083 Uiso 1 1 calc R U
H69B H 0.047654 0.994549 0.233381 0.083 Uiso 1 1 calc R U
H69C H -0.016248 0.964068 0.260544 0.083 Uiso 1 1 calc R U
C70 C -0.0095(5) 0.8640(4) 0.1860(2) 0.051(2) Uani 1 1 d . .
C71 C -0.0881(5) 0.9009(5) 0.2030(3) 0.060(2) Uani 1 1 d . .
H71 H -0.101911 0.920647 0.229069 0.072 Uiso 1 1 calc R U
C72 C -0.1472(5) 0.9095(5) 0.1825(3) 0.063(3) Uani 1 1 d . .
H72 H -0.201504 0.934781 0.194227 0.075 Uiso 1 1 calc R U
C73 C -0.1256(5) 0.8803(5) 0.1442(3) 0.057(2) Uani 1 1 d . .
H73 H -0.165750 0.886570 0.129689 0.068 Uiso 1 1 calc R U
C74 C -0.0475(5) 0.8426(5) 0.1271(3) 0.056(2) Uani 1 1 d . .
H74 H -0.034495 0.822772 0.101111 0.067 Uiso 1 1 calc R U
C75 C 0.0130(5) 0.8330(4) 0.1472(2) 0.045(2) Uani 1 1 d . .
C76 C 0.3569(4) 0.6686(4) 0.0521(2) 0.041(2) Uani 1 1 d . .
C77 C 0.4138(5) 0.7009(4) 0.0483(2) 0.045(2) Uani 1 1 d . .
H77 H 0.401269 0.740890 0.064228 0.053 Uiso 1 1 calc R U
C78 C 0.4844(5) 0.6768(4) 0.0229(2) 0.053(2) Uani 1 1 d . .
H78 H 0.521926 0.698612 0.021784 0.064 Uiso 1 1 calc R U
C79 C 0.5034(5) 0.6205(5) -0.0017(3) 0.058(3) Uani 1 1 d . .
H79 H 0.554152 0.603798 -0.019570 0.070 Uiso 1 1 calc R U
C80 C 0.4504(5) 0.5882(5) -0.0008(3) 0.056(2) Uani 1 1 d . .
H80 H 0.463516 0.550183 -0.018385 0.067 Uiso 1 1 calc R U
C81 C 0.3770(5) 0.6118(4) 0.0261(2) 0.043(2) Uani 1 1 d . .
C82 C 0.3411(5) 0.5399(4) -0.0367(2) 0.048(2) Uani 1 1 d . .
H82A H 0.352324 0.582700 -0.046821 0.072 Uiso 1 1 calc R U
H82B H 0.308091 0.531690 -0.052757 0.072 Uiso 1 1 calc R U
H82C H 0.391344 0.498975 -0.038742 0.072 Uiso 1 1 calc R U
C83 C 0.2981(5) 0.5493(4) 0.0064(2) 0.043(2) Uani 1 1 d . .
C84 C 0.2372(4) 0.5256(4) 0.0206(2) 0.046(2) Uani 1 1 d . .
H84 H 0.222500 0.504377 0.001838 0.055 Uiso 1 1 calc R U
C85 C 0.1940(4) 0.5300(4) 0.0611(2) 0.042(2) Uani 1 1 d . .
C86 C 0.1239(5) 0.5073(4) 0.0711(2) 0.044(2) Uani 1 1 d . .
C87 C 0.0925(5) 0.4850(5) 0.0445(2) 0.055(2) Uani 1 1 d . .
H87 H 0.118549 0.479107 0.016765 0.065 Uiso 1 1 calc R U
C88 C 0.0242(6) 0.4713(5) 0.0579(3) 0.068(3) Uani 1 1 d . .
H88 H 0.000381 0.458798 0.039519 0.081 Uiso 1 1 calc R U
C89 C -0.0096(5) 0.4761(5) 0.0989(2) 0.054(2) Uani 1 1 d . .
H89 H -0.055801 0.464733 0.109375 0.065 Uiso 1 1 calc R U
C90 C 0.0252(4) 0.4978(4) 0.1247(2) 0.042(2) Uani 1 1 d . .
C91 C -0.0115(4) 0.5098(4) 0.1685(2) 0.0378(19) Uani 1 1 d . .
C92 C -0.0832(5) 0.5096(4) 0.1853(2) 0.049(2) Uani 1 1 d . .
H92 H -0.111609 0.501033 0.167874 0.059 Uiso 1 1 calc R U
C93 C -0.1217(5) 0.5204(4) 0.2257(2) 0.044(2) Uani 1 1 d . .
C94 C -0.2049(4) 0.5184(4) 0.2372(2) 0.057(2) Uani 1 1 d . .
H94B H -0.219810 0.509621 0.213048 0.085 Uiso 1 1 calc R U
H94C H -0.205876 0.480243 0.257258 0.085 Uiso 1 1 calc R U
H94A H -0.242638 0.563986 0.248654 0.085 Uiso 1 1 calc DR U
C95 C -0.1056(5) 0.5421(4) 0.2949(2) 0.045(2) Uani 1 1 d . .
C96 C -0.1838(5) 0.5806(4) 0.3166(2) 0.055(2) Uani 1 1 d . .
H96 H -0.223831 0.600059 0.301097 0.066 Uiso 1 1 d DR U
C97 C -0.2042(5) 0.5872(5) 0.3541(2) 0.055(2) Uani 1 1 d . .
H97 H -0.258393 0.609400 0.367235 0.066 Uiso 1 1 calc R U
C98 C -0.1429(5) 0.5602(4) 0.3760(2) 0.050(2) Uani 1 1 d . .
H98 H -0.156529 0.565069 0.404511 0.059 Uiso 1 1 calc R U
C99 C -0.0625(5) 0.5263(4) 0.3572(2) 0.046(2) Uani 1 1 d . .
H99 H -0.022183 0.509120 0.372555 0.055 Uiso 1 1 calc R U
C100 C -0.0436(4) 0.5186(4) 0.3155(2) 0.0355(18) Uani 1 1 d . .
C101 C 0.3194(5) 0.1039(4) 0.3235(2) 0.051(2) Uani 1 1 d . .
C102 C 0.2740(5) 0.0632(4) 0.3204(3) 0.052(2) Uani 1 1 d . .
H102 H 0.224611 0.070060 0.338811 0.063 Uiso 1 1 calc R U
C103 C 0.3004(5) 0.0156(5) 0.2917(3) 0.060(3) Uani 1 1 d . .
H103 H 0.270009 -0.012469 0.290834 0.072 Uiso 1 1 calc R U
C104 C 0.3694(6) 0.0047(5) 0.2633(3) 0.074(3) Uani 1 1 d . .
H104 H 0.384521 -0.028959 0.242720 0.089 Uiso 1 1 calc R U
C105 C 0.4167(5) 0.0419(5) 0.2643(3) 0.061(3) Uani 1 1 d . .
H105 H 0.465696 0.033328 0.245308 0.073 Uiso 1 1 calc R U
C106 C 0.3909(5) 0.0927(5) 0.2940(3) 0.053(2) Uani 1 1 d . .
C107 C 0.5685(5) 0.0469(4) 0.2905(3) 0.059(2) Uani 1 1 d . .
H10A H 0.544950 0.011598 0.302117 0.089 Uiso 1 1 calc R U
H10B H 0.614008 0.040331 0.302440 0.089 Uiso 1 1 calc R U
H10C H 0.586605 0.041050 0.261153 0.089 Uiso 1 1 calc R U
C108 C 0.5082(5) 0.1192(4) 0.2992(2) 0.048(2) Uani 1 1 d . .
C109 C 0.5302(5) 0.1737(4) 0.3085(2) 0.044(2) Uani 1 1 d . .
H109 H 0.583705 0.161727 0.310910 0.053 Uiso 1 1 calc R U
C110 C 0.4782(5) 0.2445(4) 0.3145(2) 0.045(2) Uani 1 1 d . .
C111 C 0.5073(4) 0.2989(4) 0.3222(2) 0.0406(19) Uani 1 1 d . .
C112 C 0.5832(5) 0.2857(5) 0.3283(2) 0.052(2) Uani 1 1 d . .
H112 H 0.622263 0.239003 0.325693 0.062 Uiso 1 1 calc R U
C113 C 0.6010(5) 0.3400(5) 0.3381(3) 0.058(2) Uani 1 1 d . .
H113 H 0.651495 0.331554 0.343676 0.069 Uiso 1 1 calc R U
C114 C 0.5438(5) 0.4078(5) 0.3396(3) 0.054(2) Uani 1 1 d . .
H114 H 0.554104 0.447220 0.346066 0.064 Uiso 1 1 calc R U
C115 C 0.4707(4) 0.4165(3) 0.3314(2) 0.041(2) Uani 1 1 d D .
C116 C 0.4029(4) 0.4864(3) 0.3318(2) 0.0357(18) Uani 1 1 d D .
C117 C 0.4053(5) 0.5446(4) 0.3485(2) 0.045(2) Uani 1 1 d . .
H117 H 0.451506 0.538578 0.358047 0.053 Uiso 1 1 calc R U
C118 C 0.3446(5) 0.6111(5) 0.3522(2) 0.047(2) Uani 1 1 d . .
C119 C 0.3542(5) 0.6684(4) 0.3705(3) 0.054(2) Uani 1 1 d . .
H11A H 0.334169 0.712793 0.355179 0.081 Uiso 1 1 calc R U
H11B H 0.410737 0.656601 0.369882 0.081 Uiso 1 1 calc R U
H11C H 0.324139 0.674134 0.398534 0.081 Uiso 1 1 calc R U
C120 C 0.2102(5) 0.6847(4) 0.3380(2) 0.040(2) Uani 1 1 d . .
C121 C 0.1807(5) 0.7366(4) 0.3656(2) 0.046(2) Uani 1 1 d . .
H121 H 0.206591 0.732925 0.387177 0.056 Uiso 1 1 calc R U
C122 C 0.1137(5) 0.7944(4) 0.3624(2) 0.045(2) Uani 1 1 d . .
H122 H 0.094059 0.831459 0.381362 0.055 Uiso 1 1 calc R U
C123 C 0.0736(5) 0.7994(4) 0.3314(2) 0.047(2) Uani 1 1 d . .
H123 H 0.027640 0.839988 0.329006 0.056 Uiso 1 1 calc R U
C124 C 0.1016(5) 0.7446(4) 0.3041(2) 0.048(2) Uani 1 1 d . .
H124 H 0.073769 0.746870 0.283593 0.057 Uiso 1 1 calc R U
C125 C 0.1717(5) 0.6853(4) 0.3071(2) 0.0382(19) Uani 1 1 d . .
C126 C 0.2447(4) 0.3823(4) 0.1215(2) 0.042(2) Uani 1 1 d . .
C127 C 0.3029(5) 0.3818(4) 0.0883(2) 0.045(2) Uani 1 1 d . .
H127 H 0.325684 0.417231 0.085472 0.054 Uiso 1 1 calc R U
C128 C 0.3296(5) 0.3317(5) 0.0588(2) 0.055(2) Uani 1 1 d . .
H128 H 0.371924 0.332307 0.036866 0.066 Uiso 1 1 calc R U
C129 C 0.2962(5) 0.2795(5) 0.0602(2) 0.053(2) Uani 1 1 d . .
H129 H 0.313014 0.246134 0.039316 0.064 Uiso 1 1 calc R U
C130 C 0.2381(5) 0.2800(4) 0.0936(2) 0.050(2) Uani 1 1 d . .
H130 H 0.216637 0.243700 0.096685 0.060 Uiso 1 1 calc R U
C131 C 0.2092(5) 0.3305(4) 0.1228(2) 0.0399(19) Uani 1 1 d . .
C132 C 0.0630(5) 0.2973(5) 0.1236(2) 0.054(2) Uani 1 1 d . .
H13A H 0.081365 0.321395 0.098988 0.080 Uiso 1 1 calc R U
H13B H 0.005432 0.309412 0.127766 0.080 Uiso 1 1 calc R U
H13C H 0.090352 0.245788 0.120740 0.080 Uiso 1 1 calc R U
C133 C 0.0812(4) 0.3205(4) 0.1590(2) 0.045(2) Uani 1 1 d . .
C134 C 0.0269(5) 0.3277(4) 0.1950(2) 0.042(2) Uani 1 1 d . .
H134 H -0.019430 0.317970 0.195301 0.051 Uiso 1 1 calc R U
C135 C 0.0340(5) 0.3477(4) 0.2307(2) 0.044(2) Uani 1 1 d . .
C136 C -0.0283(5) 0.3515(4) 0.2695(2) 0.043(2) Uani 1 1 d . .
C137 C -0.1018(5) 0.3506(4) 0.2704(2) 0.049(2) Uani 1 1 d . .
H137 H -0.117006 0.346553 0.246238 0.059 Uiso 1 1 calc R U
C138 C -0.1529(5) 0.3557(5) 0.3073(3) 0.055(2) Uani 1 1 d . .
H138 H -0.204695 0.355910 0.308887 0.066 Uiso 1 1 calc R U
C139 C -0.1302(5) 0.3607(4) 0.3421(2) 0.050(2) Uani 1 1 d . .
H139 H -0.165449 0.364635 0.367714 0.060 Uiso 1 1 calc R U
C140 C -0.0541(4) 0.3596(4) 0.3384(2) 0.0380(19) Uani 1 1 d . .
C141 C -0.0161(5) 0.3621(4) 0.3716(2) 0.042(2) Uani 1 1 d . .
C142 C -0.0600(5) 0.3656(4) 0.4119(2) 0.045(2) Uani 1 1 d . .
H142 H -0.112316 0.365109 0.416453 0.054 Uiso 1 1 calc R U
C143 C -0.0312(5) 0.3698(4) 0.4449(2) 0.046(2) Uani 1 1 d . .
C144 C -0.0840(5) 0.3755(5) 0.4866(2) 0.055(2) Uani 1 1 d . .
H14A H -0.051557 0.349502 0.506201 0.082 Uiso 1 1 calc R U
H14B H -0.124077 0.355022 0.486653 0.082 Uiso 1 1 calc R U
H14C H -0.110613 0.425540 0.493987 0.082 Uiso 1 1 calc R U
C145 C 0.0849(5) 0.3714(4) 0.4675(2) 0.043(2) Uani 1 1 d . .
C146 C 0.0531(5) 0.4142(4) 0.5006(2) 0.054(2) Uani 1 1 d . .
H146 H -0.002737 0.439384 0.507797 0.065 Uiso 1 1 calc R U
C147 C 0.1025(5) 0.4205(4) 0.5234(2) 0.053(2) Uani 1 1 d . .
H147 H 0.080808 0.451673 0.545635 0.064 Uiso 1 1 calc R U
C148 C 0.1839(5) 0.3814(4) 0.5139(2) 0.050(2) Uani 1 1 d . .
H148 H 0.217282 0.385818 0.529983 0.060 Uiso 1 1 calc R U
C149 C 0.2165(5) 0.3369(4) 0.4819(2) 0.047(2) Uani 1 1 d . .
H149 H 0.271752 0.308692 0.476770 0.057 Uiso 1 1 calc R U
C150 C 0.1687(5) 0.3326(4) 0.4564(2) 0.044(2) Uani 1 1 d . .
C151 C 0.2925(5) 0.4331(4) 0.4028(2) 0.047(2) Uani 1 1 d . .
C152 C 0.2443(5) 0.5042(4) 0.4103(2) 0.046(2) Uani 1 1 d . .
H152 H 0.203256 0.526867 0.395740 0.055 Uiso 1 1 calc R U
C153 C 0.2544(5) 0.5422(5) 0.4379(2) 0.052(2) Uani 1 1 d . .
H153 H 0.221987 0.591049 0.441333 0.062 Uiso 1 1 calc R U
C154 C 0.3107(6) 0.5106(5) 0.4605(3) 0.060(3) Uani 1 1 d . .
H154 H 0.316122 0.537521 0.480007 0.072 Uiso 1 1 calc R U
C155 C 0.3600(5) 0.4398(5) 0.4554(3) 0.056(2) Uani 1 1 d . .
H155 H 0.399547 0.418557 0.470950 0.067 Uiso 1 1 calc R U
C156 C 0.3513(5) 0.4006(4) 0.4276(2) 0.046(2) Uani 1 1 d . .
C157 C 0.5199(5) 0.3089(5) 0.4359(3) 0.059(2) Uani 1 1 d . .
H15A H 0.510056 0.357904 0.426093 0.089 Uiso 1 1 calc R U
H15B H 0.574126 0.278438 0.423352 0.089 Uiso 1 1 calc R U
H15C H 0.513984 0.306899 0.465395 0.089 Uiso 1 1 calc R U
C158 C 0.4620(5) 0.2837(4) 0.4254(2) 0.049(2) Uani 1 1 d . .
C159 C 0.4860(5) 0.2123(5) 0.4196(2) 0.050(2) Uani 1 1 d . .
H159 H 0.539344 0.183187 0.420748 0.060 Uiso 1 1 calc R U
C160 C 0.4372(5) 0.1803(4) 0.4124(3) 0.052(2) Uani 1 1 d . .
C161 C 0.4599(5) 0.1023(4) 0.4089(2) 0.047(2) Uani 1 1 d . .
C162 C 0.5359(5) 0.0548(5) 0.4024(3) 0.055(2) Uani 1 1 d . .
H162 H 0.579237 0.070207 0.399523 0.066 Uiso 1 1 calc R U
C163 C 0.5492(5) -0.0149(5) 0.3999(3) 0.064(3) Uani 1 1 d . .
H163 H 0.602036 -0.048843 0.396198 0.076 Uiso 1 1 calc R U
C164 C 0.4861(5) -0.0371(5) 0.4027(3) 0.059(2) Uani 1 1 d . .
H164 H 0.495829 -0.085740 0.399587 0.070 Uiso 1 1 calc R U
C165 C 0.4061(5) 0.0140(4) 0.4104(2) 0.049(2) Uani 1 1 d . .
C166 C 0.3303(5) 0.0036(4) 0.4143(2) 0.050(2) Uani 1 1 d . .
C167 C 0.3271(6) -0.0617(5) 0.4058(2) 0.059(2) Uani 1 1 d . .
H167 H 0.375162 -0.102080 0.403241 0.071 Uiso 1 1 calc R U
C168 C 0.2606(6) -0.0719(4) 0.4011(3) 0.055(2) Uani 1 1 d . .
C169 C 0.2684(6) -0.1432(4) 0.3878(3) 0.070(3) Uani 1 1 d . .
H16A H 0.215843 -0.147179 0.394045 0.105 Uiso 1 1 calc R U
H16B H 0.304322 -0.181148 0.402032 0.105 Uiso 1 1 calc R U
H16C H 0.289958 -0.147517 0.358533 0.105 Uiso 1 1 calc R U
C170 C 0.1212(6) -0.0211(4) 0.4021(3) 0.059(2) Uani 1 1 d . .
C171 C 0.1089(6) -0.0231(5) 0.3641(3) 0.066(3) Uani 1 1 d . .
H171 H 0.151328 -0.027464 0.341329 0.080 Uiso 1 1 calc R U
C172 C 0.0371(7) -0.0191(5) 0.3585(3) 0.068(3) Uani 1 1 d . .
H172 H 0.029195 -0.021873 0.332253 0.082 Uiso 1 1 calc R U
C173 C -0.0247(6) -0.0107(5) 0.3927(3) 0.069(3) Uani 1 1 d . .
H173 H -0.075644 -0.005676 0.388932 0.082 Uiso 1 1 calc R U
C174 C -0.0153(6) -0.0095(5) 0.4298(3) 0.073(3) Uani 1 1 d . .
H174 H -0.058685 -0.004818 0.452105 0.088 Uiso 1 1 calc R U
C175 C 0.0560(6) -0.0150(5) 0.4361(3) 0.071(3) Uani 1 1 d . .
C176 C 0.1586(5) 0.2082(4) 0.2700(2) 0.042(2) Uani 1 1 d . .
C177 C 0.1923(5) 0.1925(4) 0.2293(2) 0.051(2) Uani 1 1 d . .
H177 H 0.227804 0.214687 0.214791 0.061 Uiso 1 1 calc R U
C178 C 0.1763(5) 0.1471(5) 0.2097(3) 0.053(2) Uani 1 1 d . .
H178 H 0.199329 0.139047 0.181728 0.064 Uiso 1 1 calc R U
C179 C 0.1276(5) 0.1127(5) 0.2295(3) 0.057(2) Uani 1 1 d . .
H179 H 0.115559 0.081659 0.215375 0.068 Uiso 1 1 calc R U
C180 C 0.0956(5) 0.1233(5) 0.2706(3) 0.055(2) Uani 1 1 d . .
H180 H 0.066097 0.095761 0.285174 0.066 Uiso 1 1 calc R U
C181 C 0.1063(5) 0.1728(4) 0.2904(2) 0.048(2) Uani 1 1 d . .
C182 C -0.0501(5) 0.1748(5) 0.3444(3) 0.057(2) Uani 1 1 d . .
H18A H -0.056987 0.203676 0.319591 0.086 Uiso 1 1 calc R U
H18B H -0.098571 0.193117 0.365456 0.086 Uiso 1 1 calc R U
H18C H -0.040153 0.125414 0.338928 0.086 Uiso 1 1 calc R U
C183 C 0.0190(5) 0.1781(4) 0.3583(2) 0.044(2) Uani 1 1 d . .
C184 C 0.0121(5) 0.1804(4) 0.3992(2) 0.044(2) Uani 1 1 d . .
H184 H -0.036734 0.182618 0.416860 0.053 Uiso 1 1 calc R U
C185 C 0.0738(5) 0.1795(4) 0.4155(2) 0.046(2) Uani 1 1 d . .
C186 C 0.0676(5) 0.1783(4) 0.4603(2) 0.049(2) Uani 1 1 d . .
C187 C 0.0026(5) 0.1778(5) 0.4886(2) 0.055(2) Uani 1 1 d . .
H187 H -0.043223 0.177942 0.480741 0.066 Uiso 1 1 calc R U
C188 C 0.0038(5) 0.1771(5) 0.5288(3) 0.059(2) Uani 1 1 d . .
H188 H -0.041717 0.178587 0.549098 0.071 Uiso 1 1 calc R U
C189 C 0.0732(5) 0.1743(4) 0.5393(2) 0.053(2) Uani 1 1 d . .
H189 H 0.076073 0.171137 0.567010 0.063 Uiso 1 1 calc R U
C190 C 0.1371(5) 0.1761(4) 0.5100(2) 0.045(2) Uani 1 1 d . .
C191 C 0.2129(5) 0.1770(4) 0.5167(2) 0.051(2) Uani 1 1 d . .
C192 C 0.2218(5) 0.1884(5) 0.5542(2) 0.052(2) Uani 1 1 d . .
H192 H 0.180727 0.187106 0.576667 0.062 Uiso 1 1 calc R U
C193 C 0.2868(5) 0.2019(4) 0.5624(2) 0.053(2) Uani 1 1 d . .
C194 C 0.2852(5) 0.2170(5) 0.6063(3) 0.066(3) Uani 1 1 d . .
H19D H 0.337560 0.216052 0.607998 0.098 Uiso 1 1 calc R U
H19E H 0.272198 0.180658 0.624689 0.098 Uiso 1 1 calc R U
H19F H 0.244811 0.263903 0.614051 0.098 Uiso 1 1 calc R U
C195 C 0.4088(6) 0.2218(6) 0.5382(3) 0.069(3) Uani 1 1 d . .
C196 C 0.3957(6) 0.2849(6) 0.5547(3) 0.074(3) Uani 1 1 d . .
H196 H 0.342744 0.316751 0.564328 0.089 Uiso 1 1 calc R U
C197 C 0.4613(7) 0.3028(7) 0.5575(3) 0.085(3) Uani 1 1 d . .
H197 H 0.454699 0.346416 0.568211 0.102 Uiso 1 1 calc R U
C198 C 0.5525(6) 0.1908(7) 0.5261(3) 0.081(3) Uani 1 1 d . .
H198 H 0.605583 0.160050 0.515917 0.097 Uiso 1 1 calc R U
C199 C 0.5338(8) 0.2531(7) 0.5438(3) 0.087(3) Uani 1 1 d . .
H199 H 0.577783 0.263540 0.547009 0.104 Uiso 1 1 calc R U
C200 C 0.4812(7) 0.1755(6) 0.5244(3) 0.085(4) Uani 1 1 d . .
C201 C 0.5278(5) 0.3708(5) 0.1063(2) 0.059(3) Uani 1 1 d . .
H20A H 0.510805 0.422452 0.102181 0.089 Uiso 1 1 calc R U
H20B H 0.545063 0.347924 0.080015 0.089 Uiso 1 1 calc R U
H20C H 0.572200 0.354108 0.120304 0.089 Uiso 1 1 calc R U
C202 C 0.4571(4) 0.3518(5) 0.1323(2) 0.046(2) Uani 1 1 d . .
C203 C 0.4555(5) 0.2839(4) 0.1315(2) 0.044(2) Uani 1 1 d . .
H203 H 0.495942 0.251420 0.112549 0.053 Uiso 1 1 calc R U
C204 C 0.3999(5) 0.2610(4) 0.1561(3) 0.048(2) Uani 1 1 d . .
C205 C 0.4070(5) 0.1854(4) 0.1533(3) 0.069(3) Uani 1 1 d . .
H20D H 0.409358 0.161746 0.179874 0.103 Uiso 1 1 calc R U
H20E H 0.455553 0.160293 0.133667 0.103 Uiso 1 1 calc R U
H20F H 0.360540 0.184922 0.144526 0.103 Uiso 1 1 calc R U
C206 C -0.1177(5) 0.7397(4) 0.2951(3) 0.059(2) Uani 1 1 d . .
H20G H -0.100899 0.774554 0.277051 0.089 Uiso 1 1 calc R U
H20H H -0.158035 0.764003 0.318518 0.089 Uiso 1 1 calc R U
H20I H -0.140179 0.715830 0.280572 0.089 Uiso 1 1 calc R U
C207 C -0.0458(4) 0.6848(4) 0.3096(2) 0.043(2) Uani 1 1 d . .
C208 C -0.0399(4) 0.6847(4) 0.3496(2) 0.043(2) Uani 1 1 d . .
H208 H -0.082720 0.718129 0.367073 0.051 Uiso 1 1 calc R U
C209 C 0.0231(5) 0.6399(4) 0.3656(2) 0.047(2) Uani 1 1 d . .
C210 C 0.0276(5) 0.6509(5) 0.4084(2) 0.055(2) Uani 1 1 d . .
H21A H 0.066845 0.608201 0.417812 0.083 Uiso 1 1 calc R U
H21B H -0.024722 0.660037 0.426398 0.083 Uiso 1 1 calc R U
H21C H 0.043621 0.691592 0.408424 0.083 Uiso 1 1 calc R U
Cl1 Cl 0.64343(18) 0.04289(15) 0.13867(8) 0.0803(8) Uani 1 1 d . .
Cl2 Cl 0.80800(13) 0.39903(13) 0.13525(7) 0.0610(6) Uani 1 1 d . .
Cl3 Cl 0.79522(18) 0.95513(17) 0.33925(9) 0.0864(8) Uani 1 1 d . .
Cl4 Cl 0.7450(2) 0.2626(2) 0.42248(14) 0.1403(14) Uani 1 1 d . .
N1 N 0.3926(4) 0.7469(3) 0.14673(17) 0.0394(15) Uani 1 1 d . .
H1 H 0.349332 0.746219 0.140674 0.047 Uiso 1 1 calc R U
N2 N 0.1463(3) 0.9208(3) 0.10429(17) 0.0394(16) Uani 1 1 d . .
N3 N -0.0523(4) 0.9143(3) 0.02790(18) 0.0473(17) Uani 1 1 d . .
H3A H -0.037672 0.884790 0.049430 0.057 Uiso 1 1 d R U
N4 N 0.3568(4) 0.9205(3) 0.03326(19) 0.0488(18) Uani 1 1 d . .
H4A H 0.315699 0.908769 0.045189 0.059 Uiso 1 1 calc R U
N5 N 0.2173(4) 0.7704(3) 0.00328(17) 0.0388(15) Uani 1 1 d . .
N6 N 0.0022(4) 0.6851(3) 0.08069(18) 0.0465(17) Uani 1 1 d . .
H6 H 0.043846 0.691013 0.085549 0.056 Uiso 1 1 calc R U
N7 N 0.5085(4) 0.4430(3) 0.22900(18) 0.0458(17) Uani 1 1 d . .
H7 H 0.458520 0.466275 0.227422 0.055 Uiso 1 1 calc R U
N8 N 0.3165(4) 0.6981(3) 0.24062(17) 0.0389(15) Uani 1 1 d . .
N9 N 0.0564(4) 0.8510(3) 0.20339(18) 0.0434(16) Uani 1 1 d . .
H9A H 0.092277 0.807762 0.199562 0.052 Uiso 1 1 calc R U
N10 N 0.3192(4) 0.5810(3) 0.03193(18) 0.0447(17) Uani 1 1 d . .
H10 H 0.291728 0.582753 0.056974 0.054 Uiso 1 1 calc R U
N11 N 0.0891(4) 0.5135(3) 0.11083(17) 0.0403(16) Uani 1 1 d . .
N12 N -0.0832(4) 0.5316(3) 0.25231(18) 0.0456(17) Uani 1 1 d . .
H12A H -0.035730 0.532526 0.241151 0.055 Uiso 1 1 calc R U
N13 N 0.4331(4) 0.1341(4) 0.29859(19) 0.0521(18) Uani 1 1 d . .
H13D H 0.403542 0.179493 0.301725 0.063 Uiso 1 1 calc R U
N14 N 0.4536(3) 0.3633(3) 0.32362(17) 0.0387(15) Uani 1 1 d . .
N15 N 0.2778(4) 0.6246(3) 0.33827(18) 0.0437(16) Uani 1 1 d . .
H15 H 0.277315 0.587708 0.327173 0.052 Uiso 1 1 calc R U
N16 N 0.1468(4) 0.3330(3) 0.15698(18) 0.0417(16) Uani 1 1 d . .
H16 H 0.152739 0.344527 0.179895 0.050 Uiso 1 1 calc R U
N17 N -0.0040(3) 0.3555(3) 0.30256(17) 0.0386(15) Uani 1 1 d . .
N18 N 0.0412(4) 0.3668(3) 0.44087(18) 0.0459(17) Uani 1 1 d . .
H18 H 0.068451 0.360336 0.415720 0.055 Uiso 1 1 calc R U
N19 N 0.3933(4) 0.3277(3) 0.42108(19) 0.0460(17) Uani 1 1 d . .
H19 H 0.366290 0.307605 0.411918 0.055 Uiso 1 1 calc R U
N20 N 0.3968(4) 0.0820(3) 0.41265(19) 0.0492(18) Uani 1 1 d . .
N21 N 0.1916(4) -0.0203(4) 0.4092(2) 0.0527(18) Uani 1 1 d . .
H21D H 0.189362 0.017913 0.420097 0.063 Uiso 1 1 calc R U
N22 N 0.0826(4) 0.1811(3) 0.33269(18) 0.0441(17) Uani 1 1 d . .
H22A H 0.116340 0.189787 0.343744 0.053 Uiso 1 1 calc R U
N23 N 0.1355(4) 0.1766(3) 0.47119(18) 0.0458(17) Uani 1 1 d . .
N24 N 0.3469(4) 0.1998(4) 0.53340(19) 0.0539(19) Uani 1 1 d . .
H24A H 0.325756 0.227713 0.512758 0.065 Uiso 1 1 d R U
O1 O 0.3502(3) 0.6364(3) 0.15813(15) 0.0461(14) Uani 1 1 d . .
O2 O 0.2561(3) 0.8090(3) 0.12458(14) 0.0433(13) Uani 1 1 d . .
O3 O 0.0760(3) 0.8891(3) 0.05565(15) 0.0442(13) Uani 1 1 d . .
O4 O 0.0184(3) 0.8377(3) -0.03854(17) 0.0541(15) Uani 1 1 d . .
H4X H 0.033034 0.864081 -0.021247 0.065 Uiso 1 1 d R U
O5 O 0.5010(4) 0.8611(3) 0.05589(18) 0.0653(17) Uani 1 1 d . .
H5D H 0.476613 0.845646 0.037864 0.098 Uiso 1 1 d R U
O6 O 0.2678(3) 0.8493(3) 0.03454(15) 0.0456(14) Uani 1 1 d . .
O7 O 0.1203(3) 0.7276(3) 0.05799(15) 0.0436(13) Uani 1 1 d . .
O8 O 0.0483(3) 0.6528(3) 0.15026(14) 0.0413(13) Uani 1 1 d . .
O9 O 0.4025(3) 0.3786(3) 0.24386(14) 0.0402(13) Uani 1 1 d . .
O10 O 0.3780(3) 0.5617(3) 0.23455(15) 0.0404(13) Uani 1 1 d . .
O11 O 0.1877(3) 0.7490(3) 0.21275(14) 0.0399(13) Uani 1 1 d . .
O12 O 0.0895(3) 0.7957(3) 0.13256(15) 0.0461(14) Uani 1 1 d . .
O13 O 0.2849(3) 0.6923(3) 0.07609(14) 0.0408(13) Uani 1 1 d . .
O14 O 0.2093(3) 0.5532(3) 0.08944(14) 0.0421(13) Uani 1 1 d . .
O15 O 0.0376(3) 0.5192(3) 0.18801(14) 0.0407(13) Uani 1 1 d . .
O16 O 0.0324(3) 0.4891(2) 0.29545(14) 0.0402(13) Uani 1 1 d . .
O17 O 0.2966(3) 0.1542(3) 0.35037(14) 0.0414(13) Uani 1 1 d . .
O18 O 0.4051(3) 0.2653(3) 0.31230(14) 0.0411(13) Uani 1 1 d . .
O19 O 0.3447(3) 0.4878(2) 0.31825(14) 0.0374(12) Uani 1 1 d . .
O20 O 0.1967(3) 0.6309(2) 0.28203(14) 0.0375(12) Uani 1 1 d . .
O21 O 0.2211(3) 0.4259(3) 0.15268(14) 0.0390(13) Uani 1 1 d . .
O22 O 0.0933(3) 0.3622(3) 0.23419(14) 0.0386(12) Uani 1 1 d . .
O23 O 0.0533(3) 0.3632(3) 0.36254(14) 0.0397(13) Uani 1 1 d . .
O24 O 0.1962(3) 0.2912(3) 0.42533(14) 0.0448(14) Uani 1 1 d . .
O25 O 0.2868(3) 0.3937(3) 0.37696(14) 0.0436(13) Uani 1 1 d . .
O26 O 0.3634(3) 0.2166(3) 0.40951(15) 0.0442(13) Uani 1 1 d . .
O27 O 0.2658(3) 0.0563(3) 0.42462(15) 0.0500(14) Uani 1 1 d . .
O28 O 0.0648(4) -0.0089(4) 0.47232(18) 0.0754(19) Uani 1 1 d . .
H28X H 0.051522 -0.046548 0.488599 0.091 Uiso 1 1 d R U
O29 O 0.1707(3) 0.2519(3) 0.29076(14) 0.0404(13) Uani 1 1 d . .
O30 O 0.1388(3) 0.1849(3) 0.39426(15) 0.0477(14) Uani 1 1 d . .
O31 O 0.2702(3) 0.1696(3) 0.48499(14) 0.0500(14) Uani 1 1 d . .
O32 O 0.4980(4) 0.1168(4) 0.50873(19) 0.093(2) Uani 1 1 d . .
H32G H 0.449938 0.107717 0.508386 0.140 Uiso 1 1 d R U
O33 O 0.1352(3) 0.6106(3) 0.21854(13) 0.0394(13) Uani 1 1 d . .
H33 H 0.090688 0.657875 0.220028 0.047 Uiso 1 1 calc R U
O34 O 0.2764(3) 0.5270(3) 0.17342(14) 0.0393(13) Uani 1 1 d . .
H34A H 0.317400 0.523409 0.147836 0.047 Uiso 1 1 calc R U
O35 O 0.2661(3) 0.4945(3) 0.25774(15) 0.0442(14) Uani 1 1 d . .
H35X H 0.305882 0.516816 0.257653 0.053 Uiso 1 1 d R U
O36 O 0.1593(3) 0.4679(3) 0.23136(16) 0.0521(15) Uani 1 1 d . .
H36X H 0.125030 0.440900 0.229425 0.063 Uiso 1 1 d R U
O37 O 0.1772(3) 0.4459(3) 0.32130(14) 0.0376(12) Uani 1 1 d . .
H37X H 0.159823 0.452948 0.351000 0.045 Uiso 1 1 d R U
O38 O 0.2628(3) 0.3467(3) 0.26281(14) 0.0419(13) Uani 1 1 d . .
H38A H 0.291474 0.294757 0.257831 0.050 Uiso 1 1 calc R U
O39 O 0.4075(3) 0.4018(3) 0.15452(15) 0.0444(13) Uani 1 1 d . .
O40 O 0.3433(3) 0.2971(3) 0.18345(15) 0.0461(14) Uani 1 1 d . .
O41 O 0.0054(3) 0.6437(3) 0.28305(14) 0.0402(13) Uani 1 1 d . .
O42 O 0.0812(3) 0.5892(3) 0.34745(15) 0.0426(13) Uani 1 1 d . .
O43 O 0.6300(6) 0.0353(4) 0.1800(2) 0.125(3) Uani 1 1 d . .
O44 O 0.6814(5) -0.0198(4) 0.1173(2) 0.124(3) Uani 1 1 d . .
O45 O 0.7091(6) 0.0738(6) 0.1283(3) 0.140(3) Uani 1 1 d . .
O46 O 0.5821(5) 0.0826(6) 0.1230(3) 0.163(5) Uani 1 1 d . .
O47 O 0.8331(4) 0.3697(4) 0.1724(2) 0.087(2) Uani 1 1 d . .
O48 O 0.7874(4) 0.4728(3) 0.1380(2) 0.0749(19) Uani 1 1 d . .
O49 O 0.7421(3) 0.3848(3) 0.13116(18) 0.0693(18) Uani 1 1 d . .
O50 O 0.8730(3) 0.3736(3) 0.10205(18) 0.0705(19) Uani 1 1 d . .
O51 O 0.8538(5) 0.9662(5) 0.3081(2) 0.114(3) Uani 1 1 d . .
O52 O 0.7465(5) 0.9236(5) 0.3228(4) 0.150(4) Uani 1 1 d . .
O53 O 0.7361(5) 1.0225(5) 0.3541(3) 0.115(3) Uani 1 1 d . .
O54 O 0.8313(6) 0.9077(5) 0.3682(3) 0.126(3) Uani 1 1 d . .
O55 O 0.7115(7) 0.2084(8) 0.4489(5) 0.284(10) Uani 1 1 d . .
O56 O 0.7574(6) 0.2357(7) 0.3800(3) 0.173(5) Uani 1 1 d . .
O57 O 0.8181(5) 0.2542(6) 0.4455(4) 0.190(6) Uani 1 1 d . .
O58 O 0.6971(6) 0.3405(5) 0.4271(4) 0.182(5) Uani 1 1 d . .
O1W O 0.1991(3) 0.6588(3) 0.14591(14) 0.0403(13) Uani 1 1 d . .
H1X H 0.239945 0.654776 0.120657 0.048 Uiso 1 1 calc R U
H1Y H 0.155243 0.705701 0.147205 0.048 Uiso 1 1 calc R U
O2W O 0.2316(3) 0.3056(2) 0.34189(14) 0.0371(12) Uani 1 1 d . .
H2X H 0.260142 0.254400 0.336262 0.045 Uiso 1 1 calc R U
H2Y H 0.208980 0.313205 0.371194 0.045 Uiso 1 1 calc R U

loop_
_atom_site_aniso_label
_atom_site_aniso_U_11
_atom_site_aniso_U_22
_atom_site_aniso_U_33
_atom_site_aniso_U_23
_atom_site_aniso_U_13
_atom_site_aniso_U_12
Gd1 0.0348(2) 0.0346(2) 0.0337(2) -0.01028(17) 0.00307(17) -0.01203(18)
Gd2 0.0324(2) 0.0332(2) 0.0304(2) -0.00989(16) 0.00564(16) -0.01413(18)
Gd3 0.0330(2) 0.0350(2) 0.0293(2) -0.00931(17) 0.00423(16) -0.01434(18)
Gd4 0.0320(2) 0.0319(2) 0.0289(2) -0.00996(16) 0.00671(16) -0.01320(17)
Gd5 0.0315(2) 0.0336(2) 0.0286(2) -0.00986(16) 0.00688(16) -0.01324(17)
Gd6 0.0311(2) 0.0345(2) 0.0295(2) -0.00910(16) 0.00507(16) -0.01245(17)
Gd7 0.0318(2) 0.0344(2) 0.0301(2) -0.00924(17) 0.00634(16) -0.01491(17)
Gd8 0.0414(2) 0.0371(2) 0.0332(2) -0.00863(17) -0.00454(18) -0.01361(19)
C1 0.051(5) 0.049(6) 0.038(5) 0.008(4) -0.006(4) -0.020(5)
C2 0.041(5) 0.040(5) 0.044(5) -0.003(4) -0.002(4) -0.013(4)
C3 0.045(6) 0.050(6) 0.048(5) 0.001(4) -0.006(4) 0.002(5)
C4 0.043(5) 0.065(7) 0.066(6) 0.008(5) -0.005(5) -0.021(5)
C5 0.038(5) 0.054(6) 0.063(6) 0.001(5) -0.010(4) -0.014(5)
C6 0.038(5) 0.042(5) 0.051(5) 0.003(4) -0.016(4) -0.009(4)
C7 0.051(6) 0.066(6) 0.075(7) -0.008(5) -0.018(5) -0.029(5)
C8 0.046(5) 0.042(5) 0.041(5) -0.004(4) -0.004(4) -0.019(4)
C9 0.042(5) 0.050(6) 0.048(5) -0.003(4) -0.008(4) -0.019(4)
C10 0.055(5) 0.027(4) 0.029(4) -0.002(3) 0.002(4) -0.010(4)
C11 0.044(5) 0.040(5) 0.040(5) -0.006(4) -0.001(4) -0.016(4)
C12 0.057(6) 0.038(5) 0.037(5) -0.015(4) -0.002(4) -0.015(4)
C13 0.052(6) 0.037(5) 0.061(6) 0.000(4) -0.011(5) -0.015(5)
C14 0.040(5) 0.045(5) 0.047(5) 0.000(4) -0.006(4) -0.005(4)
C15 0.048(5) 0.037(5) 0.036(5) -0.008(4) 0.003(4) -0.012(4)
C16 0.041(5) 0.043(5) 0.036(5) 0.003(4) 0.003(4) -0.005(4)
C17 0.043(5) 0.047(5) 0.044(5) -0.003(4) 0.000(4) -0.001(4)
C18 0.043(5) 0.049(5) 0.042(5) 0.004(4) -0.018(4) -0.005(4)
C19 0.051(6) 0.047(6) 0.066(6) -0.010(5) -0.021(5) -0.004(5)
C20 0.037(5) 0.051(5) 0.047(5) -0.003(4) -0.014(4) -0.009(4)
C21 0.048(6) 0.057(6) 0.060(6) -0.009(5) -0.010(5) -0.016(5)
C22 0.040(5) 0.082(7) 0.067(6) -0.007(6) -0.017(5) -0.021(5)
C23 0.046(6) 0.069(6) 0.059(6) -0.025(5) -0.011(5) -0.021(5)
C24 0.072(7) 0.070(7) 0.041(5) -0.015(5) -0.019(5) -0.024(6)
C25 0.049(5) 0.044(5) 0.050(5) 0.003(4) -0.012(4) -0.015(4)
C26 0.061(6) 0.060(6) 0.054(6) 0.002(5) -0.006(5) -0.030(5)
C27 0.072(7) 0.062(7) 0.061(6) 0.007(5) -0.013(5) -0.042(6)
C28 0.086(8) 0.070(7) 0.056(6) 0.004(5) -0.006(6) -0.046(7)
C29 0.083(8) 0.044(6) 0.072(7) 0.001(5) -0.018(6) -0.025(6)
C30 0.071(6) 0.054(6) 0.050(5) -0.017(5) -0.009(5) -0.022(5)
C31 0.059(6) 0.056(6) 0.047(5) -0.004(5) -0.006(5) -0.029(5)
C32 0.072(7) 0.095(8) 0.053(6) -0.008(5) -0.013(5) -0.051(6)
C33 0.060(6) 0.058(6) 0.044(5) 0.004(4) -0.003(4) -0.024(5)
C34 0.046(5) 0.056(6) 0.038(5) -0.016(4) -0.007(4) -0.019(4)
C35 0.041(5) 0.047(5) 0.036(5) 0.000(4) 0.002(4) -0.009(4)
C36 0.047(5) 0.044(5) 0.038(5) 0.003(4) -0.008(4) -0.013(4)
C37 0.045(5) 0.042(5) 0.036(5) -0.011(4) -0.005(4) -0.008(4)
C38 0.054(6) 0.050(6) 0.044(5) -0.009(4) -0.011(4) -0.015(5)
C39 0.050(5) 0.043(5) 0.041(5) -0.006(4) -0.012(4) -0.006(4)
C40 0.044(5) 0.050(5) 0.033(5) -0.010(4) 0.003(4) -0.012(4)
C41 0.055(5) 0.034(5) 0.034(5) -0.004(4) -0.004(4) -0.007(4)
C42 0.048(5) 0.049(5) 0.042(5) 0.002(4) -0.012(4) -0.017(4)
C43 0.057(6) 0.049(6) 0.056(6) 0.008(4) -0.015(5) -0.023(5)
C44 0.067(6) 0.078(7) 0.058(6) 0.009(5) -0.022(5) -0.047(6)
C45 0.043(5) 0.051(6) 0.064(6) 0.012(5) -0.001(5) -0.017(4)
C46 0.046(6) 0.071(7) 0.055(6) 0.001(5) -0.022(5) -0.018(5)
C47 0.043(5) 0.071(7) 0.068(7) 0.003(5) -0.002(5) -0.026(5)
C48 0.039(5) 0.062(6) 0.055(6) 0.001(5) -0.002(4) -0.013(5)
C49 0.048(5) 0.048(5) 0.041(5) 0.001(4) 0.011(4) -0.018(4)
C50 0.033(4) 0.041(5) 0.043(5) 0.001(4) -0.008(4) -0.009(4)
C51 0.029(4) 0.053(6) 0.040(5) -0.001(4) 0.006(4) -0.015(4)
C52 0.043(5) 0.053(6) 0.048(5) -0.016(4) -0.013(4) -0.009(4)
C53 0.053(6) 0.040(5) 0.050(5) -0.010(4) 0.009(4) -0.008(5)
C54 0.042(5) 0.041(6) 0.064(6) -0.016(5) 0.007(4) -0.007(4)
C55 0.039(5) 0.064(6) 0.047(5) -0.002(5) 0.013(4) -0.019(5)
C56 0.044(5) 0.036(5) 0.044(5) 0.000(4) 0.001(4) -0.008(4)
C57 0.032(5) 0.063(6) 0.062(6) -0.018(5) 0.002(4) 0.000(4)
C58 0.041(5) 0.062(6) 0.044(5) 0.014(4) -0.007(4) -0.031(5)
C59 0.035(5) 0.048(5) 0.046(5) -0.012(4) -0.004(4) -0.016(4)
C60 0.048(5) 0.047(5) 0.038(5) 0.006(4) -0.006(4) -0.020(4)
C61 0.037(5) 0.042(5) 0.040(5) -0.001(4) -0.004(4) -0.020(4)
C62 0.044(5) 0.050(6) 0.056(5) -0.013(4) -0.010(4) -0.027(4)
C63 0.052(6) 0.043(5) 0.057(6) -0.007(4) -0.019(4) -0.018(5)
C64 0.059(6) 0.039(5) 0.043(5) -0.010(4) -0.005(4) -0.016(4)
C65 0.047(5) 0.040(5) 0.039(5) -0.006(4) -0.002(4) -0.023(4)
C66 0.047(5) 0.045(5) 0.028(4) -0.004(4) -0.006(4) -0.024(4)
C67 0.049(5) 0.035(5) 0.040(5) -0.010(4) -0.001(4) -0.019(4)
C68 0.059(6) 0.033(5) 0.042(5) -0.006(4) -0.006(4) -0.017(4)
C69 0.052(6) 0.047(6) 0.063(6) -0.006(5) -0.014(5) -0.012(5)
C70 0.048(5) 0.051(6) 0.048(5) 0.003(4) -0.004(4) -0.016(5)
C71 0.040(6) 0.061(6) 0.066(6) -0.014(5) -0.007(5) -0.005(5)
C72 0.039(5) 0.054(6) 0.080(7) -0.014(5) 0.009(5) -0.009(5)
C73 0.049(6) 0.054(6) 0.062(6) -0.013(5) -0.006(5) -0.014(5)
C74 0.055(6) 0.054(6) 0.056(6) 0.002(5) -0.007(5) -0.019(5)
C75 0.043(5) 0.045(5) 0.044(5) -0.001(4) -0.010(4) -0.012(4)
C76 0.039(5) 0.041(5) 0.040(5) 0.007(4) -0.006(4) -0.014(4)
C77 0.053(5) 0.037(5) 0.046(5) -0.014(4) -0.008(4) -0.017(4)
C78 0.046(5) 0.053(6) 0.055(5) -0.016(5) 0.013(4) -0.021(5)
C79 0.040(5) 0.061(6) 0.062(6) -0.020(5) 0.023(4) -0.020(5)
C80 0.050(6) 0.055(6) 0.054(6) -0.012(5) 0.007(5) -0.019(5)
C81 0.044(5) 0.041(5) 0.043(5) -0.013(4) 0.001(4) -0.018(4)
C82 0.055(5) 0.047(5) 0.039(5) -0.010(4) 0.005(4) -0.023(4)
C83 0.043(5) 0.043(5) 0.042(5) -0.002(4) -0.006(4) -0.016(4)
C84 0.040(5) 0.046(5) 0.044(5) -0.010(4) 0.009(4) -0.015(4)
C85 0.043(5) 0.039(5) 0.041(5) -0.009(4) -0.001(4) -0.012(4)
C86 0.049(5) 0.047(5) 0.034(4) -0.003(4) -0.005(4) -0.017(4)
C87 0.059(6) 0.085(7) 0.035(5) -0.012(5) -0.001(4) -0.045(5)
C88 0.072(7) 0.097(8) 0.046(6) -0.029(5) 0.002(5) -0.045(6)
C89 0.046(5) 0.068(6) 0.048(5) -0.007(5) 0.002(4) -0.027(5)
C90 0.036(5) 0.057(5) 0.040(5) -0.008(4) -0.010(4) -0.021(4)
C91 0.038(5) 0.036(5) 0.039(5) -0.013(4) -0.002(4) -0.014(4)
C92 0.043(5) 0.058(6) 0.048(5) -0.010(4) -0.002(4) -0.024(4)
C93 0.042(5) 0.050(5) 0.049(5) -0.008(4) -0.017(4) -0.021(4)
C94 0.040(5) 0.061(6) 0.070(6) 0.003(5) -0.008(4) -0.022(5)
C95 0.043(5) 0.040(5) 0.045(5) -0.010(4) 0.011(4) -0.017(4)
C96 0.034(5) 0.053(6) 0.061(6) -0.009(5) 0.011(4) -0.007(4)
C97 0.043(5) 0.069(6) 0.040(5) -0.020(5) 0.017(4) -0.018(5)
C98 0.049(5) 0.061(6) 0.034(5) -0.017(4) 0.007(4) -0.021(5)
C99 0.048(5) 0.047(5) 0.043(5) -0.015(4) 0.001(4) -0.020(4)
C100 0.030(4) 0.036(5) 0.041(5) -0.013(4) -0.005(4) -0.010(4)
C101 0.051(5) 0.044(5) 0.038(5) -0.003(4) 0.005(4) -0.003(4)
C102 0.056(6) 0.049(6) 0.051(5) -0.007(5) -0.009(4) -0.020(5)
C103 0.064(6) 0.064(6) 0.057(6) -0.024(5) 0.000(5) -0.031(5)
C104 0.090(8) 0.070(7) 0.061(7) -0.031(5) 0.003(6) -0.032(6)
C105 0.059(6) 0.058(6) 0.050(6) -0.019(5) 0.011(5) -0.013(5)
C106 0.048(5) 0.054(6) 0.048(5) -0.007(4) -0.003(4) -0.012(5)
C107 0.054(6) 0.049(6) 0.060(6) -0.013(5) -0.003(5) -0.005(5)
C108 0.036(5) 0.046(5) 0.050(5) 0.014(4) -0.006(4) -0.006(4)
C109 0.033(5) 0.049(5) 0.043(5) -0.010(4) 0.000(4) -0.008(4)
C110 0.043(5) 0.052(6) 0.030(4) 0.003(4) -0.008(4) -0.007(4)
C111 0.029(5) 0.044(5) 0.040(5) -0.009(4) 0.000(4) -0.006(4)
C112 0.046(6) 0.054(6) 0.052(5) -0.005(4) -0.003(4) -0.018(5)
C113 0.039(5) 0.055(6) 0.073(6) 0.000(5) -0.015(5) -0.009(5)
C114 0.048(6) 0.061(6) 0.061(6) -0.017(5) -0.007(5) -0.029(5)
C115 0.044(5) 0.038(5) 0.040(5) -0.009(4) 0.001(4) -0.017(4)
C116 0.038(4) 0.052(5) 0.019(4) -0.005(4) -0.003(3) -0.020(4)
C117 0.044(5) 0.051(6) 0.041(5) -0.014(4) -0.002(4) -0.021(4)
C118 0.058(6) 0.057(6) 0.038(5) -0.010(4) -0.008(4) -0.033(5)
C119 0.058(6) 0.046(5) 0.060(6) -0.014(4) -0.017(5) -0.016(5)
C120 0.064(5) 0.023(4) 0.031(4) -0.009(3) -0.001(4) -0.016(4)
C121 0.058(6) 0.054(6) 0.034(5) -0.001(4) -0.003(4) -0.031(5)
C122 0.055(6) 0.047(5) 0.036(5) -0.008(4) -0.011(4) -0.017(5)
C123 0.044(5) 0.035(5) 0.056(5) -0.008(4) 0.000(4) -0.013(4)
C124 0.055(6) 0.047(5) 0.042(5) -0.013(4) 0.010(4) -0.027(5)
C125 0.049(5) 0.039(5) 0.028(4) -0.002(4) -0.001(4) -0.022(4)
C126 0.032(4) 0.046(5) 0.042(5) -0.010(4) -0.002(4) -0.011(4)
C127 0.046(5) 0.047(5) 0.035(5) -0.018(4) 0.007(4) -0.013(4)
C128 0.049(5) 0.067(6) 0.046(5) -0.019(5) 0.016(4) -0.029(5)
C129 0.043(5) 0.062(6) 0.050(5) -0.021(5) 0.010(4) -0.020(5)
C130 0.055(5) 0.047(5) 0.049(5) -0.014(4) 0.003(4) -0.025(4)
C131 0.055(5) 0.038(5) 0.028(4) -0.010(4) -0.008(4) -0.016(4)
C132 0.055(6) 0.069(6) 0.039(5) -0.004(4) -0.008(4) -0.026(5)
C133 0.037(5) 0.058(6) 0.049(5) -0.016(4) -0.010(4) -0.024(4)
C134 0.041(5) 0.055(5) 0.036(5) -0.009(4) -0.003(4) -0.024(4)
C135 0.046(5) 0.039(5) 0.039(5) -0.013(4) 0.007(4) -0.014(4)
C136 0.041(5) 0.038(5) 0.047(5) -0.019(4) -0.006(4) -0.007(4)
C137 0.040(5) 0.068(6) 0.042(5) -0.014(4) -0.006(4) -0.023(5)
C138 0.045(5) 0.068(6) 0.052(6) -0.021(5) 0.013(4) -0.029(5)
C139 0.045(5) 0.068(6) 0.042(5) -0.019(4) -0.001(4) -0.027(5)
C140 0.040(5) 0.036(5) 0.036(4) -0.006(4) 0.003(4) -0.018(4)
C141 0.044(5) 0.039(5) 0.041(5) -0.011(4) 0.000(4) -0.015(4)
C142 0.039(5) 0.048(5) 0.043(5) -0.011(4) 0.011(4) -0.019(4)
C143 0.045(5) 0.044(5) 0.049(5) -0.016(4) -0.001(4) -0.017(4)
C144 0.053(5) 0.059(6) 0.042(5) -0.012(4) 0.017(4) -0.022(5)
C145 0.046(5) 0.045(5) 0.033(4) -0.011(4) -0.001(4) -0.012(4)
C146 0.060(6) 0.054(6) 0.040(5) -0.013(4) 0.004(4) -0.016(5)
C147 0.053(6) 0.055(6) 0.041(5) -0.019(4) 0.010(4) -0.015(5)
C148 0.054(6) 0.061(6) 0.033(5) -0.010(4) 0.004(4) -0.024(5)
C149 0.050(5) 0.049(5) 0.040(5) -0.004(4) -0.005(4) -0.017(4)
C150 0.049(5) 0.046(5) 0.034(4) 0.003(4) -0.009(4) -0.014(4)
C151 0.048(5) 0.054(6) 0.030(4) 0.017(4) -0.006(4) -0.017(4)
C152 0.053(5) 0.037(5) 0.040(5) -0.016(4) 0.012(4) -0.017(4)
C153 0.055(6) 0.049(6) 0.042(5) -0.013(4) 0.007(4) -0.016(5)
C154 0.077(7) 0.061(7) 0.044(5) -0.019(5) 0.012(5) -0.036(6)
C155 0.063(6) 0.053(6) 0.049(5) -0.004(5) -0.017(5) -0.015(5)
C156 0.048(5) 0.045(5) 0.045(5) -0.003(4) 0.001(4) -0.024(4)
C157 0.052(6) 0.078(7) 0.050(6) -0.003(5) -0.019(5) -0.020(5)
C158 0.045(5) 0.047(6) 0.050(5) 0.007(4) -0.005(4) -0.018(4)
C159 0.048(5) 0.052(6) 0.050(5) 0.011(4) -0.012(4) -0.021(5)
C160 0.034(5) 0.043(5) 0.058(6) 0.002(4) 0.005(4) 0.001(4)
C161 0.043(5) 0.045(5) 0.054(5) -0.007(4) -0.013(4) -0.014(4)
C162 0.048(6) 0.041(6) 0.065(6) -0.010(5) -0.015(5) -0.002(4)
C163 0.042(6) 0.057(7) 0.085(7) -0.010(5) -0.019(5) -0.006(5)
C164 0.051(6) 0.047(6) 0.065(6) -0.007(5) -0.014(5) -0.001(5)
C165 0.063(6) 0.036(5) 0.041(5) -0.001(4) -0.012(4) -0.010(4)
C166 0.065(6) 0.046(5) 0.044(5) 0.002(4) -0.015(4) -0.025(5)
C167 0.064(6) 0.062(7) 0.048(5) 0.004(5) -0.017(5) -0.017(5)
C168 0.073(7) 0.032(5) 0.065(6) -0.008(4) -0.026(5) -0.017(5)
C169 0.077(7) 0.044(6) 0.078(7) -0.018(5) -0.020(6) -0.005(5)
C170 0.077(7) 0.037(5) 0.061(6) -0.011(4) -0.014(5) -0.018(5)
C171 0.090(8) 0.058(6) 0.063(7) 0.010(5) -0.032(6) -0.034(6)
C172 0.093(8) 0.055(6) 0.073(7) 0.008(5) -0.044(7) -0.032(6)
C173 0.063(7) 0.052(6) 0.088(8) -0.002(6) -0.016(6) -0.017(5)
C174 0.068(8) 0.071(7) 0.082(8) -0.005(6) -0.028(6) -0.018(6)
C175 0.075(7) 0.057(6) 0.079(7) -0.020(5) -0.013(6) -0.019(6)
C176 0.046(5) 0.040(5) 0.037(5) 0.008(4) -0.008(4) -0.014(4)
C177 0.053(6) 0.048(5) 0.038(5) 0.001(4) 0.000(4) -0.012(5)
C178 0.061(6) 0.051(6) 0.048(5) -0.005(5) -0.014(5) -0.020(5)
C179 0.071(6) 0.058(6) 0.049(6) 0.006(5) -0.015(5) -0.032(5)
C180 0.060(6) 0.050(6) 0.063(6) 0.003(5) -0.013(5) -0.031(5)
C181 0.054(5) 0.054(6) 0.033(4) 0.001(4) -0.006(4) -0.019(5)
C182 0.060(6) 0.065(6) 0.055(6) 0.004(5) -0.009(5) -0.035(5)
C183 0.044(5) 0.042(5) 0.046(5) -0.001(4) -0.010(4) -0.017(4)
C184 0.046(5) 0.047(5) 0.036(5) -0.008(4) 0.002(4) -0.016(4)
C185 0.037(5) 0.042(5) 0.039(5) 0.004(4) 0.005(4) -0.003(4)
C186 0.059(6) 0.042(5) 0.032(4) -0.001(4) 0.018(4) -0.017(4)
C187 0.059(6) 0.066(6) 0.041(5) -0.002(4) -0.001(5) -0.030(5)
C188 0.046(6) 0.066(7) 0.060(6) -0.003(5) 0.000(5) -0.022(5)
C189 0.065(6) 0.053(6) 0.033(5) -0.009(4) 0.006(4) -0.023(5)
C190 0.051(5) 0.037(5) 0.035(5) -0.012(4) 0.009(4) -0.012(4)
C191 0.055(6) 0.042(5) 0.045(5) -0.013(4) 0.005(4) -0.011(4)
C192 0.046(5) 0.067(6) 0.042(5) 0.000(4) -0.012(4) -0.017(5)
C193 0.061(6) 0.046(5) 0.044(5) 0.002(4) -0.017(4) -0.007(5)
C194 0.061(6) 0.065(7) 0.059(6) -0.003(5) -0.005(5) -0.013(5)
C195 0.067(7) 0.086(8) 0.038(5) 0.002(5) -0.003(5) -0.017(6)
C196 0.073(7) 0.089(9) 0.065(7) -0.010(6) -0.014(6) -0.033(7)
C197 0.079(8) 0.087(9) 0.085(8) 0.003(7) -0.026(7) -0.021(7)
C198 0.054(7) 0.104(10) 0.060(7) 0.025(7) -0.005(5) -0.014(7)
C199 0.095(10) 0.100(10) 0.061(7) 0.007(7) -0.028(7) -0.027(8)
C200 0.063(7) 0.102(9) 0.055(6) 0.025(6) -0.012(6) 0.000(7)
C201 0.051(5) 0.064(6) 0.042(5) -0.015(4) 0.021(4) -0.013(5)
C202 0.036(5) 0.053(6) 0.035(5) -0.007(4) 0.008(4) -0.008(4)
C203 0.042(5) 0.038(5) 0.040(5) -0.010(4) -0.003(4) -0.004(4)
C204 0.043(5) 0.046(5) 0.052(5) -0.013(4) 0.000(4) -0.014(4)
C205 0.067(6) 0.043(6) 0.071(7) -0.024(5) -0.001(5) 0.006(5)
C206 0.052(6) 0.048(6) 0.059(6) -0.018(5) -0.001(5) 0.000(5)
C207 0.036(5) 0.037(5) 0.052(5) -0.009(4) -0.001(4) -0.012(4)
C208 0.033(5) 0.035(5) 0.045(5) -0.018(4) 0.000(4) 0.004(4)
C209 0.061(6) 0.039(5) 0.040(5) -0.013(4) 0.012(4) -0.029(5)
C210 0.067(6) 0.059(6) 0.032(5) -0.017(4) 0.011(4) -0.023(5)
Cl1 0.080(2) 0.0741(19) 0.0647(18) -0.0205(15) -0.0052(15) -0.0047(16)
Cl2 0.0460(14) 0.0655(17) 0.0647(16) -0.0257(13) -0.0050(12) -0.0107(12)
Cl3 0.082(2) 0.080(2) 0.084(2) -0.0097(17) 0.0060(17) -0.0256(17)
Cl4 0.117(3) 0.144(4) 0.150(4) -0.029(3) -0.020(3) -0.035(3)
N1 0.040(4) 0.036(4) 0.042(4) -0.004(3) -0.006(3) -0.014(3)
N2 0.034(4) 0.037(4) 0.038(4) -0.011(3) 0.008(3) -0.010(3)
N3 0.048(4) 0.044(4) 0.038(4) 0.006(3) -0.011(3) -0.005(3)
N4 0.056(4) 0.053(4) 0.047(4) -0.008(3) -0.003(3) -0.032(4)
N5 0.042(4) 0.041(4) 0.034(4) -0.009(3) -0.009(3) -0.012(3)
N6 0.048(4) 0.052(4) 0.038(4) -0.001(3) 0.002(3) -0.023(4)
N7 0.028(4) 0.050(4) 0.045(4) 0.001(3) 0.008(3) -0.009(3)
N8 0.050(4) 0.035(4) 0.033(3) -0.005(3) -0.004(3) -0.019(3)
N9 0.046(4) 0.035(4) 0.045(4) -0.010(3) -0.008(3) -0.008(3)
N10 0.044(4) 0.042(4) 0.039(4) -0.009(3) 0.013(3) -0.016(3)
N11 0.044(4) 0.040(4) 0.032(3) -0.006(3) 0.004(3) -0.016(3)
N12 0.037(4) 0.039(4) 0.046(4) -0.006(3) 0.016(3) -0.012(3)
N13 0.052(4) 0.043(4) 0.048(4) -0.003(3) 0.008(3) -0.014(4)
N14 0.039(4) 0.043(4) 0.034(3) -0.007(3) 0.000(3) -0.017(3)
N15 0.058(4) 0.027(4) 0.041(4) -0.013(3) -0.007(3) -0.009(3)
N16 0.051(4) 0.037(4) 0.032(3) -0.011(3) 0.004(3) -0.015(3)
N17 0.038(4) 0.043(4) 0.035(4) -0.007(3) -0.005(3) -0.015(3)
N18 0.041(4) 0.051(4) 0.038(4) -0.004(3) 0.008(3) -0.016(3)
N19 0.039(4) 0.047(4) 0.048(4) -0.002(3) 0.001(3) -0.016(3)
N20 0.057(4) 0.047(4) 0.040(4) -0.003(3) -0.004(3) -0.018(4)
N21 0.062(5) 0.045(4) 0.053(4) -0.002(3) -0.008(4) -0.024(4)
N22 0.058(4) 0.041(4) 0.042(4) 0.006(3) -0.013(3) -0.028(4)
N23 0.054(4) 0.044(4) 0.037(4) -0.012(3) -0.005(3) -0.014(3)
N24 0.058(5) 0.062(5) 0.043(4) 0.001(4) -0.010(4) -0.024(4)
O1 0.040(3) 0.043(3) 0.042(3) 0.000(3) 0.001(3) -0.007(3)
O2 0.048(3) 0.039(3) 0.038(3) -0.004(2) -0.007(3) -0.010(3)
O3 0.038(3) 0.042(3) 0.046(3) -0.001(3) -0.010(3) -0.007(3)
O4 0.053(4) 0.048(4) 0.063(4) -0.012(3) -0.010(3) -0.018(3)
O5 0.070(4) 0.062(4) 0.073(4) -0.009(3) -0.024(3) -0.026(3)
O6 0.045(3) 0.043(3) 0.053(3) -0.007(3) -0.007(3) -0.022(3)
O7 0.039(3) 0.046(3) 0.044(3) -0.005(3) 0.000(2) -0.018(3)
O8 0.039(3) 0.042(3) 0.040(3) -0.007(2) 0.002(2) -0.016(3)
O9 0.036(3) 0.041(3) 0.038(3) -0.008(2) 0.003(2) -0.013(3)
O10 0.036(3) 0.036(3) 0.045(3) -0.008(2) 0.002(2) -0.014(2)
O11 0.043(3) 0.034(3) 0.042(3) -0.011(2) -0.005(2) -0.013(3)
O12 0.047(3) 0.040(3) 0.041(3) -0.007(3) 0.003(3) -0.010(3)
O13 0.041(3) 0.038(3) 0.033(3) -0.012(2) 0.010(2) -0.011(3)
O14 0.041(3) 0.042(3) 0.037(3) -0.003(2) 0.006(2) -0.016(3)
O15 0.043(3) 0.045(3) 0.037(3) -0.011(2) 0.000(2) -0.020(3)
O16 0.039(3) 0.033(3) 0.044(3) -0.011(2) 0.003(2) -0.012(2)
O17 0.044(3) 0.040(3) 0.040(3) -0.008(2) -0.008(2) -0.013(3)
O18 0.043(3) 0.048(3) 0.029(3) -0.004(2) 0.003(2) -0.018(3)
O19 0.039(3) 0.036(3) 0.038(3) -0.012(2) -0.007(2) -0.012(2)
O20 0.040(3) 0.032(3) 0.037(3) -0.010(2) -0.005(2) -0.010(2)
O21 0.037(3) 0.042(3) 0.036(3) -0.018(2) 0.000(2) -0.014(3)
O22 0.037(3) 0.041(3) 0.036(3) -0.007(2) 0.001(2) -0.016(3)
O23 0.036(3) 0.041(3) 0.034(3) -0.008(2) 0.008(2) -0.014(3)
O24 0.043(3) 0.040(3) 0.040(3) -0.012(3) 0.012(2) -0.012(3)
O25 0.050(3) 0.044(3) 0.037(3) -0.014(3) -0.004(3) -0.018(3)
O26 0.050(3) 0.035(3) 0.048(3) -0.002(3) -0.006(3) -0.017(3)
O27 0.057(4) 0.043(3) 0.047(3) -0.013(3) -0.004(3) -0.016(3)
O28 0.075(5) 0.090(5) 0.062(4) -0.016(4) 0.000(3) -0.036(4)
O29 0.044(3) 0.044(3) 0.034(3) -0.010(2) -0.002(2) -0.018(3)
O30 0.055(4) 0.053(4) 0.035(3) -0.002(3) -0.007(3) -0.021(3)
O31 0.053(3) 0.050(4) 0.032(3) -0.011(3) 0.004(3) -0.007(3)
O32 0.082(5) 0.089(5) 0.059(4) 0.005(4) 0.000(4) 0.014(4)
O33 0.040(3) 0.035(3) 0.029(3) -0.010(2) 0.009(2) -0.006(2)
O34 0.039(3) 0.044(3) 0.036(3) -0.009(2) 0.005(2) -0.021(3)
O35 0.034(3) 0.055(4) 0.047(3) -0.023(3) 0.007(2) -0.025(3)
O36 0.038(3) 0.050(4) 0.068(4) -0.037(3) 0.001(3) -0.014(3)
O37 0.037(3) 0.051(3) 0.029(3) -0.011(2) 0.001(2) -0.023(3)
O38 0.037(3) 0.041(3) 0.042(3) -0.010(2) 0.006(2) -0.014(3)
O39 0.039(3) 0.047(3) 0.039(3) -0.013(3) 0.010(3) -0.014(3)
O40 0.041(3) 0.044(3) 0.044(3) -0.011(3) 0.008(3) -0.012(3)
O41 0.040(3) 0.040(3) 0.035(3) -0.009(3) -0.001(3) -0.011(3)
O42 0.040(3) 0.043(3) 0.040(3) -0.010(3) 0.005(3) -0.014(3)
O43 0.214(10) 0.091(6) 0.053(5) 0.009(4) -0.021(5) -0.046(6)
O44 0.143(8) 0.084(6) 0.097(6) -0.045(5) -0.023(5) 0.020(5)
O45 0.137(8) 0.159(9) 0.114(7) 0.006(7) -0.012(6) -0.053(8)
O46 0.112(7) 0.186(10) 0.086(6) -0.025(6) -0.032(5) 0.074(7)
O47 0.081(5) 0.090(5) 0.077(5) 0.000(4) -0.028(4) -0.010(4)
O48 0.061(4) 0.061(5) 0.096(5) -0.024(4) -0.007(4) -0.015(3)
O49 0.043(4) 0.089(5) 0.071(4) -0.032(4) 0.000(3) -0.018(3)
O50 0.053(4) 0.077(5) 0.070(4) -0.034(4) -0.003(3) -0.008(3)
O51 0.095(6) 0.126(7) 0.092(6) -0.005(5) 0.039(5) -0.044(5)
O52 0.106(7) 0.113(8) 0.233(12) -0.031(8) -0.022(7) -0.044(6)
O53 0.094(6) 0.115(7) 0.126(7) -0.037(6) 0.000(5) -0.031(6)
O54 0.147(8) 0.144(8) 0.098(6) 0.040(6) -0.044(6) -0.066(7)
O55 0.160(11) 0.271(17) 0.38(2) 0.217(16) -0.016(12) -0.123(11)
O56 0.120(8) 0.281(14) 0.077(6) -0.061(8) -0.024(6) -0.009(8)
O57 0.069(6) 0.158(10) 0.365(18) -0.009(10) -0.090(9) -0.040(6)
O58 0.153(10) 0.083(7) 0.263(14) -0.052(8) -0.024(9) 0.008(7)
O1W 0.042(3) 0.040(3) 0.036(3) 0.000(2) -0.003(2) -0.015(3)
O2W 0.042(3) 0.036(3) 0.036(3) -0.004(2) -0.006(2) -0.017(3)

loop_
_atom_type_symbol
_atom_type_description
_atom_type_scat_dispersion_real
_atom_type_scat_dispersion_imag
_atom_type_scat_source
C C 0.0033 0.0016 'International Tables Vol C Tables 4.2.6.8 and 6.1.1.4'
H H 0.0000 0.0000 'International Tables Vol C Tables 4.2.6.8 and 6.1.1.4'
N N 0.0061 0.0033 'International Tables Vol C Tables 4.2.6.8 and 6.1.1.4'
O O 0.0106 0.0060 'International Tables Vol C Tables 4.2.6.8 and 6.1.1.4'
Gd Gd -0.1653 3.9035 'International Tables Vol C Tables 4.2.6.8 and 6.1.1.4'
Cl Cl 0.1484 0.1585 'International Tables Vol C Tables 4.2.6.8 and 6.1.1.4'

loop_
_geom_angle_atom_site_label_1
_geom_angle_atom_site_label_2
_geom_angle_atom_site_label_3
_geom_angle
O12 Gd1 O13 107.97(17)
O12 Gd1 O3 83.77(18)
O13 Gd1 O3 156.22(17)
O12 Gd1 O6 153.73(18)
O13 Gd1 O6 90.35(17)
O3 Gd1 O6 86.53(17)
O12 Gd1 O7 76.55(18)
O13 Gd1 O7 82.52(17)
O3 Gd1 O7 80.23(17)
O6 Gd1 O7 125.65(17)
O12 Gd1 O2 86.33(18)
O13 Gd1 O2 75.67(17)
O3 Gd1 O2 126.71(17)
O6 Gd1 O2 80.05(17)
O7 Gd1 O2 146.54(17)
O12 Gd1 N2 80.78(18)
O13 Gd1 N2 137.22(19)
O3 Gd1 N2 63.81(19)
O6 Gd1 N2 73.04(17)
O7 Gd1 N2 139.18(18)
O2 Gd1 N2 62.93(18)
O12 Gd1 N5 138.16(19)
O13 Gd1 N5 78.81(18)
O3 Gd1 N5 78.84(18)
O6 Gd1 N5 62.55(18)
O7 Gd1 N5 63.20(18)
O2 Gd1 N5 134.12(18)
N2 Gd1 N5 122.84(19)
O1 Gd2 O34 80.63(17)
O1 Gd2 O33 134.53(17)
O34 Gd2 O33 70.66(16)
O1 Gd2 O11 91.38(17)
O34 Gd2 O11 139.11(17)
O33 Gd2 O11 88.30(16)
O1 Gd2 O10 78.18(17)
O34 Gd2 O10 91.54(16)
O33 Gd2 O10 135.25(16)
O11 Gd2 O10 126.19(16)
O1 Gd2 O20 152.76(18)
O34 Gd2 O20 120.27(16)
O33 Gd2 O20 72.17(16)
O11 Gd2 O20 83.13(16)
O10 Gd2 O20 83.63(16)
O1 Gd2 N8 78.29(19)
O34 Gd2 N8 149.57(18)
O33 Gd2 N8 139.02(17)
O11 Gd2 N8 63.34(18)
O10 Gd2 N8 62.85(18)
O20 Gd2 N8 75.40(17)
O1 Gd2 O1W 69.85(17)
O34 Gd2 O1W 65.75(16)
O33 Gd2 O1W 66.47(15)
O11 Gd2 O1W 73.82(16)
O10 Gd2 O1W 142.99(16)
O20 Gd2 O1W 132.66(15)
N8 Gd2 O1W 125.13(17)
O1 Gd2 O35 125.68(16)
O34 Gd2 O35 64.58(15)
O33 Gd2 O35 71.96(15)
O11 Gd2 O35 142.04(14)
O10 Gd2 O35 63.35(14)
O20 Gd2 O35 60.30(14)
N8 Gd2 O35 111.98(16)
O1W Gd2 O35 122.88(14)
O1 Gd2 H35X 115.4
O34 Gd2 H35X 75.5
O33 Gd2 H35X 91.0
O11 Gd2 H35X 141.5
O10 Gd2 H35X 44.3
O20 Gd2 H35X 60.2
N8 Gd2 H35X 94.1
O1W Gd2 H35X 139.6
O35 Gd2 H35X 19.8
O8 Gd3 O34 133.71(17)
O8 Gd3 O33 81.10(17)
O34 Gd3 O33 70.27(16)
O8 Gd3 O14 89.97(17)
O34 Gd3 O14 88.21(16)
O33 Gd3 O14 138.19(17)
O8 Gd3 O15 78.42(17)
O34 Gd3 O15 136.20(17)
O33 Gd3 O15 92.02(16)
O14 Gd3 O15 126.20(17)
O8 Gd3 O21 152.24(17)
O34 Gd3 O21 73.07(16)
O33 Gd3 O21 121.37(16)
O14 Gd3 O21 82.89(16)
O15 Gd3 O21 84.27(16)
O8 Gd3 N11 77.93(19)
O34 Gd3 N11 139.19(17)
O33 Gd3 N11 150.04(17)
O14 Gd3 N11 63.19(17)
O15 Gd3 N11 63.01(17)
O21 Gd3 N11 74.89(18)
O8 Gd3 O1W 70.02(16)
O34 Gd3 O1W 65.39(16)
O33 Gd3 O1W 66.11(15)
O14 Gd3 O1W 72.43(16)
O15 Gd3 O1W 143.64(16)
O21 Gd3 O1W 131.63(16)
N11 Gd3 O1W 124.40(17)
O8 Gd3 O36 125.79(15)
O34 Gd3 O36 72.12(15)
O33 Gd3 O36 63.53(15)
O14 Gd3 O36 143.66(15)
O15 Gd3 O36 64.18(16)
O21 Gd3 O36 62.50(15)
N11 Gd3 O36 113.54(17)
O1W Gd3 O36 122.05(14)
O42 Gd4 O41 73.85(17)
O42 Gd4 O36 153.68(19)
O41 Gd4 O36 113.66(18)
O42 Gd4 O33 132.63(17)
O41 Gd4 O33 72.32(16)
O36 Gd4 O33 72.10(18)
O42 Gd4 O35 118.33(17)
O41 Gd4 O35 152.69(18)
O36 Gd4 O35 67.22(17)
O33 Gd4 O35 82.79(17)
O42 Gd4 O37 76.03(17)
O41 Gd4 O37 136.68(16)
O36 Gd4 O37 82.84(18)
O33 Gd4 O37 148.78(16)
O35 Gd4 O37 70.26(17)
O42 Gd4 O16 88.56(16)
O41 Gd4 O16 77.44(16)
O36 Gd4 O16 69.71(17)
O33 Gd4 O16 114.83(17)
O35 Gd4 O16 124.60(16)
O37 Gd4 O16 71.36(16)
O42 Gd4 O20 78.12(16)
O41 Gd4 O20 92.55(16)
O36 Gd4 O20 124.81(17)
O33 Gd4 O20 71.34(16)
O35 Gd4 O20 68.41(16)
O37 Gd4 O20 110.86(16)
O16 Gd4 O20 165.21(15)
O39 Gd5 O40 74.23(17)
O39 Gd5 O38 136.73(17)
O40 Gd5 O38 74.83(17)
O39 Gd5 O36 149.85(19)
O40 Gd5 O36 117.46(17)
O38 Gd5 O36 72.60(19)
O39 Gd5 O35 117.84(17)
O40 Gd5 O35 150.26(18)
O38 Gd5 O35 79.31(17)
O36 Gd5 O35 66.92(17)
O39 Gd5 O34 72.69(17)
O40 Gd5 O34 135.17(17)
O38 Gd5 O34 148.03(16)
O36 Gd5 O34 81.25(18)
O35 Gd5 O34 73.62(17)
O39 Gd5 O9 78.40(17)
O40 Gd5 O9 89.62(17)
O38 Gd5 O9 71.89(16)
O36 Gd5 O9 126.62(17)
O35 Gd5 O9 68.33(16)
O34 Gd5 O9 112.09(16)
O39 Gd5 O21 87.94(17)
O40 Gd5 O21 77.99(17)
O38 Gd5 O21 114.12(16)
O36 Gd5 O21 69.23(17)
O35 Gd5 O21 126.87(16)
O34 Gd5 O21 71.45(16)
O9 Gd5 O21 163.68(15)
O25 Gd6 O37 79.16(17)
O25 Gd6 O18 92.33(17)
O37 Gd6 O18 137.11(16)
O25 Gd6 O38 133.99(17)
O37 Gd6 O38 70.60(16)
O18 Gd6 O38 87.33(17)
O25 Gd6 O9 152.88(17)
O37 Gd6 O9 123.22(16)
O18 Gd6 O9 80.76(16)
O38 Gd6 O9 72.24(16)
O25 Gd6 O19 77.49(17)
O37 Gd6 O19 94.25(16)
O18 Gd6 O19 125.11(16)
O38 Gd6 O19 137.10(16)
O9 Gd6 O19 85.11(16)
O25 Gd6 N14 78.63(18)
O37 Gd6 N14 150.83(17)
O18 Gd6 N14 62.56(18)
O38 Gd6 N14 138.37(17)
O9 Gd6 N14 74.91(17)
O19 Gd6 N14 62.55(17)
O25 Gd6 O2W 70.77(16)
O37 Gd6 O2W 65.55(15)
O18 Gd6 O2W 71.93(15)
O38 Gd6 O2W 65.48(15)
O9 Gd6 O2W 129.93(15)
O19 Gd6 O2W 144.81(15)
N14 Gd6 O2W 123.12(17)
O25 Gd6 O35 124.12(16)
O37 Gd6 O35 64.90(15)
O18 Gd6 O35 142.96(14)
O38 Gd6 O35 72.42(16)
O9 Gd6 O35 63.82(15)
O19 Gd6 O35 64.89(15)
N14 Gd6 O35 114.18(17)
O2W Gd6 O35 122.70(14)
O29 Gd7 O37 133.79(17)
O29 Gd7 O23 90.59(17)
O37 Gd7 O23 89.06(16)
O29 Gd7 O38 80.31(17)
O37 Gd7 O38 70.72(16)
O23 Gd7 O38 139.56(17)
O29 Gd7 O16 153.35(17)
O37 Gd7 O16 72.48(16)
O23 Gd7 O16 84.75(16)
O38 Gd7 O16 119.34(16)
O29 Gd7 O22 78.81(17)
O37 Gd7 O22 134.99(16)
O23 Gd7 O22 126.10(16)
O38 Gd7 O22 90.88(16)
O16 Gd7 O22 82.84(16)
O29 Gd7 N17 79.70(18)
O37 Gd7 N17 138.25(17)
O23 Gd7 N17 62.55(18)
O38 Gd7 N17 150.12(18)
O16 Gd7 N17 74.86(18)
O22 Gd7 N17 63.56(17)
O29 Gd7 O2W 69.58(16)
O37 Gd7 O2W 66.05(16)
O23 Gd7 O2W 73.77(16)
O38 Gd7 O2W 66.10(16)
O16 Gd7 O2W 133.04(16)
O22 Gd7 O2W 143.18(15)
N17 Gd7 O2W 125.61(17)
O29 Gd7 O36 124.65(15)
O37 Gd7 O36 71.68(15)
O23 Gd7 O36 144.17(15)
O38 Gd7 O36 62.47(16)
O16 Gd7 O36 61.01(15)
O22 Gd7 O36 63.45(15)
N17 Gd7 O36 113.18(17)
O2W Gd7 O36 121.20(14)
O29 Gd7 H36X 114.8
O37 Gd7 H36X 90.6
O23 Gd7 H36X 143.7
O38 Gd7 H36X 73.2
O16 Gd7 H36X 60.7
O22 Gd7 H36X 44.4
N17 Gd7 H36X 95.5
O2W Gd7 H36X 137.8
O36 Gd7 H36X 19.7
O17 Gd8 O24 108.15(18)
O17 Gd8 O27 86.52(18)
O24 Gd8 O27 154.70(18)
O17 Gd8 O31 157.14(18)
O24 Gd8 O31 85.26(18)
O27 Gd8 O31 88.37(18)
O17 Gd8 O26 86.89(17)
O24 Gd8 O26 75.49(17)
O27 Gd8 O26 127.04(18)
O31 Gd8 O26 78.49(18)
O17 Gd8 O30 74.51(17)
O24 Gd8 O30 83.88(18)
O27 Gd8 O30 80.31(18)
O31 Gd8 O30 126.45(17)
O26 Gd8 O30 146.37(17)
O17 Gd8 N20 78.82(19)
O24 Gd8 N20 137.2(2)
O27 Gd8 N20 64.6(2)
O31 Gd8 N20 78.86(19)
O26 Gd8 N20 62.56(19)
O30 Gd8 N20 136.82(19)
O17 Gd8 N23 135.66(19)
O24 Gd8 N23 80.02(18)
O27 Gd8 N23 75.22(19)
O31 Gd8 N23 63.59(19)
O26 Gd8 N23 136.15(18)
O30 Gd8 N23 62.89(18)
N20 Gd8 N23 125.1(2)
O1 C1 C2 125.7(7)
O1 C1 C6 117.8(7)
C2 C1 C6 116.5(7)
C3 C2 C1 120.3(8)
C3 C2 H2 119.9
C1 C2 H2 119.9
C2 C3 C4 123.9(8)
C2 C3 H3 118.1
C4 C3 H3 118.1
C5 C4 C3 117.5(8)
C5 C4 H4 121.3
C3 C4 H4 121.3
C6 C5 C4 119.4(8)
C6 C5 H5 120.3
C4 C5 H5 120.3
C5 C6 N1 124.0(7)
C5 C6 C1 122.4(8)
N1 C6 C1 113.2(6)
C8 C7 H7A 109.5
C8 C7 H7B 109.5
H7A C7 H7B 109.5
C8 C7 H7C 109.5
H7A C7 H7C 109.5
H7B C7 H7C 109.5
N1 C8 C9 120.9(7)
N1 C8 C7 120.2(7)
C9 C8 C7 118.9(7)
C10 C9 C8 120.6(8)
C10 C9 H9 119.7
C8 C9 H9 119.7
O2 C10 C9 127.0(7)
O2 C10 C11 112.9(6)
C9 C10 C11 120.0(7)
N2 C11 C12 120.3(7)
N2 C11 C10 114.1(6)
C12 C11 C10 125.6(7)
C13 C12 C11 118.1(8)
C13 C12 H12 121.0
C11 C12 H12 121.0
C12 C13 C14 121.1(8)
C12 C13 H13 119.5
C14 C13 H13 119.5
C15 C14 C13 116.7(7)
C15 C14 H14 121.6
C13 C14 H14 121.6
N2 C15 C14 122.8(6)
N2 C15 C16 114.7(6)
C14 C15 C16 122.4(7)
O3 C16 C17 121.8(6)
O3 C16 C15 114.8(6)
C17 C16 C15 123.4(7)
C16 C17 C18 125.7(8)
C16 C17 H17 117.2
C18 C17 H17 117.2
N3 C18 C17 120.0(7)
N3 C18 C19 118.3(7)
C17 C18 C19 121.7(8)
C18 C19 H19A 109.5
C18 C19 H19B 109.5
H19A C19 H19B 109.5
C18 C19 H19C 109.5
H19A C19 H19C 109.5
H19B C19 H19C 109.5
C21 C20 C25 121.2(8)
C21 C20 N3 122.5(7)
C25 C20 N3 116.0(6)
C20 C21 C22 119.3(8)
C20 C21 H21 120.3
C22 C21 H21 120.3
C23 C22 C21 119.9(8)
C23 C22 H22 120.0
C21 C22 H22 120.0
C22 C23 C24 119.4(8)
C22 C23 H23 120.3
C24 C23 H23 120.3
C25 C24 C23 121.5(8)
C25 C24 H24 119.3
C23 C24 H24 119.3
O4 C25 C24 124.0(8)
O4 C25 C20 117.5(7)
C24 C25 C20 118.5(8)
O5 C26 C31 117.0(8)
O5 C26 C27 121.8(8)
C31 C26 C27 121.1(9)
C28 C27 C26 117.2(10)
C28 C27 H27 121.4
C26 C27 H27 121.4
C27 C28 C29 122.1(10)
C27 C28 H28 119.0
C29 C28 H28 119.0
C28 C29 C30 119.5(9)
C28 C29 H29 120.3
C30 C29 H29 120.3
C31 C30 C29 118.8(9)
C31 C30 H30 120.6
C29 C30 H30 120.6
C30 C31 C26 121.2(9)
C30 C31 N4 117.4(8)
C26 C31 N4 121.2(8)
C33 C32 H32A 109.5
C33 C32 H32B 109.5
H32A C32 H32B 109.5
C33 C32 H32C 109.5
H32A C32 H32C 109.5
H32B C32 H32C 109.5
N4 C33 C34 119.8(7)
N4 C33 C32 119.0(7)
C34 C33 C32 121.1(8)
C35 C34 C33 124.3(7)
C35 C34 H34 117.8
C33 C34 H34 117.8
O6 C35 C34 120.2(7)
O6 C35 C36 117.0(6)
C34 C35 C36 122.4(7)
N5 C36 C37 122.0(7)
N5 C36 C35 111.6(6)
C37 C36 C35 125.9(7)
C36 C37 C38 119.9(8)
C36 C37 H37 120.1
C38 C37 H37 120.1
C37 C38 C39 117.8(8)
C37 C38 H38 121.1
C39 C38 H38 121.1
C40 C39 C38 120.4(8)
C40 C39 H39 119.8
C38 C39 H39 119.8
N5 C40 C39 119.6(7)
N5 C40 C41 114.8(6)
C39 C40 C41 125.6(8)
O7 C41 C42 121.1(7)
O7 C41 C40 115.3(7)
C42 C41 C40 123.6(7)
C41 C42 C43 124.6(8)
C41 C42 H42 117.7
C43 C42 H42 117.7
N6 C43 C42 118.4(7)
N6 C43 C44 122.6(7)
C42 C43 C44 119.0(8)
C43 C44 H44A 109.5
C43 C44 H44B 109.5
H44A C44 H44B 109.5
C43 C44 H44C 109.5
H44A C44 H44C 109.5
H44B C44 H44C 109.5
C46 C45 N6 126.6(8)
C46 C45 C50 119.9(8)
N6 C45 C50 112.8(7)
C45 C46 C47 120.3(8)
C45 C46 H46 119.8
C47 C46 H46 119.8
C48 C47 C46 121.0(8)
C48 C47 H47 119.5
C46 C47 H47 119.5
C49 C48 C47 118.4(8)
C49 C48 H48 120.8
C47 C48 H48 120.8
C48 C49 C50 124.2(8)
C48 C49 H49 117.9
C50 C49 H49 117.9
O8 C50 C49 124.2(7)
O8 C50 C45 119.8(6)
C49 C50 C45 115.9(7)
O9 C51 C56 120.7(7)
O9 C51 C52 122.0(7)
C56 C51 C52 117.3(7)
C53 C52 C51 122.0(8)
C53 C52 H52 119.0
C51 C52 H52 119.0
C52 C53 C54 119.2(8)
C52 C53 H53 120.4
C54 C53 H53 120.4
C55 C54 C53 120.8(8)
C55 C54 H54 119.6
C53 C54 H54 119.6
C54 C55 C56 120.2(8)
C54 C55 H55 119.9
C56 C55 H55 119.9
C51 C56 C55 120.3(8)
C51 C56 N7 116.1(6)
C55 C56 N7 123.4(7)
C58 C57 H57A 109.5
C58 C57 H57B 109.5
H57A C57 H57B 109.5
C58 C57 H57C 109.5
H57A C57 H57C 109.5
H57B C57 H57C 109.5
N7 C58 C59 122.4(7)
N7 C58 C57 118.0(7)
C59 C58 C57 119.5(7)
C60 C59 C58 124.0(8)
C60 C59 H59 118.0
C58 C59 H59 118.0
O10 C60 C59 125.9(7)
O10 C60 C61 112.2(6)
C59 C60 C61 121.9(7)
N8 C61 C62 124.4(7)
N8 C61 C60 115.5(6)
C62 C61 C60 120.0(7)
C63 C62 C61 115.7(8)
C63 C62 H62 122.1
C61 C62 H62 122.1
C62 C63 C64 119.6(8)
C62 C63 H63 120.2
C64 C63 H63 120.2
C65 C64 C63 120.8(8)
C65 C64 H64 119.6
C63 C64 H64 119.6
N8 C65 C64 118.7(7)
N8 C65 C66 114.7(6)
C64 C65 C66 126.6(7)
O11 C66 C67 122.0(7)
O11 C66 C65 115.6(6)
C67 C66 C65 122.3(7)
C66 C67 C68 123.6(7)
C66 C67 H67 118.2
C68 C67 H67 118.2
N9 C68 C67 120.2(7)
N9 C68 C69 119.6(7)
C67 C68 C69 120.1(7)
C68 C69 H69A 109.5
C68 C69 H69B 109.5
H69A C69 H69B 109.5
C68 C69 H69C 109.5
H69A C69 H69C 109.5
H69B C69 H69C 109.5
C71 C70 N9 126.5(8)
C71 C70 C75 121.2(8)
N9 C70 C75 112.4(6)
C70 C71 C72 120.4(9)
C70 C71 H71 119.8
C72 C71 H71 119.8
C71 C72 C73 118.9(8)
C71 C72 H72 120.5
C73 C72 H72 120.5
C74 C73 C72 121.2(9)
C74 C73 H73 119.4
C72 C73 H73 119.4
C73 C74 C75 120.9(9)
C73 C74 H74 119.5
C75 C74 H74 119.5
O12 C75 C74 123.6(7)
O12 C75 C70 119.0(7)
C74 C75 C70 117.4(7)
O13 C76 C81 119.3(6)
O13 C76 C77 123.8(7)
C81 C76 C77 116.7(7)
C78 C77 C76 121.8(7)
C78 C77 H77 119.1
C76 C77 H77 119.1
C77 C78 C79 120.6(8)
C77 C78 H78 119.7
C79 C78 H78 119.7
C80 C79 C78 121.0(7)
C80 C79 H79 119.5
C78 C79 H79 119.5
C79 C80 C81 119.2(8)
C79 C80 H80 120.4
C81 C80 H80 120.4
C80 C81 N10 125.2(7)
C80 C81 C76 120.6(7)
N10 C81 C76 114.0(6)
C83 C82 H82A 109.5
C83 C82 H82B 109.5
H82A C82 H82B 109.5
C83 C82 H82C 109.5
H82A C82 H82C 109.5
H82B C82 H82C 109.5
N10 C83 C84 118.7(7)
N10 C83 C82 120.5(6)
C84 C83 C82 120.8(7)
C83 C84 C85 125.5(8)
C83 C84 H84 117.3
C85 C84 H84 117.3
O14 C85 C84 124.3(7)
O14 C85 C86 117.0(6)
C84 C85 C86 118.7(7)
N11 C86 C87 120.6(7)
N11 C86 C85 112.0(6)
C87 C86 C85 127.3(7)
C88 C87 C86 120.2(8)
C88 C87 H87 119.9
C86 C87 H87 119.9
C87 C88 C89 118.5(8)
C87 C88 H88 120.7
C89 C88 H88 120.7
C88 C89 C90 119.0(8)
C88 C89 H89 120.5
C90 C89 H89 120.5
N11 C90 C89 121.3(6)
N11 C90 C91 116.5(6)
C89 C90 C91 122.0(7)
C92 C91 O15 125.2(7)
C92 C91 C90 123.6(7)
O15 C91 C90 111.2(6)
C91 C92 C93 127.2(8)
C91 C92 H92 116.4
C93 C92 H92 116.4
N12 C93 C92 119.0(6)
N12 C93 C94 124.3(6)
C92 C93 C94 116.7(6)
C93 C94 H94B 109.5
C93 C94 H94C 109.5
H94B C94 H94C 109.5
C93 C94 H94A 109.5
H94B C94 H94A 109.5
H94C C94 H94A 109.5
C100 C95 C96 118.4(7)
C100 C95 N12 116.0(6)
C96 C95 N12 125.2(7)
C97 C96 C95 125.2(8)
C97 C96 H96 118.3
C95 C96 H96 116.4
C96 C97 C98 116.8(8)
C96 C97 H97 121.6
C98 C97 H97 121.6
C99 C98 C97 122.6(7)
C99 C98 H98 118.7
C97 C98 H98 118.7
C100 C99 C98 118.1(8)
C100 C99 H99 121.0
C98 C99 H99 121.0
O16 C100 C99 121.1(6)
O16 C100 C95 120.6(6)
C99 C100 C95 118.3(7)
O17 C101 C102 124.0(7)
O17 C101 C106 118.8(8)
C102 C101 C106 117.0(8)
C103 C102 C101 119.7(8)
C103 C102 H102 120.1
C101 C102 H102 120.1
C102 C103 C104 123.3(9)
C102 C103 H103 118.3
C104 C103 H103 118.3
C105 C104 C103 120.4(9)
C105 C104 H104 119.8
C103 C104 H104 119.8
C104 C105 C106 118.1(8)
C104 C105 H105 120.9
C106 C105 H105 120.9
N13 C106 C105 124.2(7)
N13 C106 C101 114.5(7)
C105 C106 C101 121.3(8)
C108 C107 H10A 109.5
C108 C107 H10B 109.5
H10A C107 H10B 109.5
C108 C107 H10C 109.5
H10A C107 H10C 109.5
H10B C107 H10C 109.5
N13 C108 C109 118.4(7)
N13 C108 C107 121.2(8)
C109 C108 C107 120.4(7)
C110 C109 C108 124.1(8)
C110 C109 H109 118.0
C108 C109 H109 118.0
O18 C110 C109 122.4(7)
O18 C110 C111 117.0(7)
C109 C110 C111 120.5(7)
N14 C111 C112 121.4(7)
N14 C111 C110 113.3(6)
C112 C111 C110 125.3(7)
C113 C112 C111 119.6(8)
C113 C112 H112 120.2
C111 C112 H112 120.2
C112 C113 C114 118.5(8)
C112 C113 H113 120.8
C114 C113 H113 120.8
C113 C114 C115 118.0(8)
C113 C114 H114 121.0
C115 C114 H114 121.0
N14 C115 C114 122.7(6)
N14 C115 C116 112.8(6)
C114 C115 C116 124.5(7)
O19 C116 C117 123.6(6)
O19 C116 C115 117.2(6)
C117 C116 C115 119.1(6)
C116 C117 C118 124.4(7)
C116 C117 H117 117.8
C118 C117 H117 117.8
N15 C118 C117 121.5(7)
N15 C118 C119 119.3(7)
C117 C118 C119 119.2(7)
C118 C119 H11A 109.5
C118 C119 H11B 109.5
H11A C119 H11B 109.5
C118 C119 H11C 109.5
H11A C119 H11C 109.5
H11B C119 H11C 109.5
C121 C120 N15 124.4(7)
C121 C120 C125 122.4(8)
N15 C120 C125 113.2(6)
C120 C121 C122 119.9(8)
C120 C121 H121 120.1
C122 C121 H121 120.1
C121 C122 C123 120.5(7)
C121 C122 H122 119.7
C123 C122 H122 119.7
C124 C123 C122 119.7(8)
C124 C123 H123 120.2
C122 C123 H123 120.2
C123 C124 C125 119.7(8)
C123 C124 H124 120.1
C125 C124 H124 120.1
O20 C125 C120 122.4(7)
O20 C125 C124 119.8(6)
C120 C125 C124 117.7(7)
O21 C126 C127 124.6(7)
O21 C126 C131 119.0(6)
C127 C126 C131 116.3(7)
C126 C127 C128 122.0(8)
C126 C127 H127 119.0
C128 C127 H127 119.0
C127 C128 C129 122.0(7)
C127 C128 H128 119.0
C129 C128 H128 119.0
C130 C129 C128 115.6(8)
C130 C129 H129 122.2
C128 C129 H129 122.2
C129 C130 C131 123.2(8)
C129 C130 H130 118.4
C131 C130 H130 118.4
C130 C131 N16 123.7(7)
C130 C131 C126 120.5(7)
N16 C131 C126 115.7(6)
C133 C132 H13A 109.5
C133 C132 H13B 109.5
H13A C132 H13B 109.5
C133 C132 H13C 109.5
H13A C132 H13C 109.5
H13B C132 H13C 109.5
N16 C133 C134 119.8(6)
N16 C133 C132 122.9(6)
C134 C133 C132 117.2(7)
C135 C134 C133 125.3(7)
C135 C134 H134 117.3
C133 C134 H134 117.3
O22 C135 C134 123.2(7)
O22 C135 C136 115.4(6)
C134 C135 C136 121.3(7)
N17 C136 C137 123.1(7)
N17 C136 C135 113.4(6)
C137 C136 C135 123.5(7)
C136 C137 C138 117.6(8)
C136 C137 H137 121.2
C138 C137 H137 121.2
C139 C138 C137 120.9(8)
C139 C138 H138 119.5
C137 C138 H138 119.5
C138 C139 C140 117.5(7)
C138 C139 H139 121.3
C140 C139 H139 121.3
N17 C140 C139 122.3(7)
N17 C140 C141 110.8(6)
C139 C140 C141 126.9(7)
O23 C141 C142 122.7(7)
O23 C141 C140 118.4(6)
C142 C141 C140 118.8(7)
C143 C142 C141 123.6(7)
C143 C142 H142 118.2
C141 C142 H142 118.2
N18 C143 C142 121.0(7)
N18 C143 C144 119.6(7)
C142 C143 C144 119.3(7)
C143 C144 H14A 109.5
C143 C144 H14B 109.5
H14A C144 H14B 109.5
C143 C144 H14C 109.5
H14A C144 H14C 109.5
H14B C144 H14C 109.5
C146 C145 N18 123.8(7)
C146 C145 C150 120.9(8)
N18 C145 C150 115.0(6)
C145 C146 C147 119.8(8)
C145 C146 H146 120.1
C147 C146 H146 120.1
C146 C147 C148 120.3(8)
C146 C147 H147 119.9
C148 C147 H147 119.9
C149 C148 C147 120.9(8)
C149 C148 H148 119.5
C147 C148 H148 119.5
C148 C149 C150 120.4(8)
C148 C149 H149 119.8
C150 C149 H149 119.8
O24 C150 C149 123.4(7)
O24 C150 C145 118.9(7)
C149 C150 C145 117.5(7)
O25 C151 C152 125.5(7)
O25 C151 C156 118.2(7)
C152 C151 C156 116.2(8)
C153 C152 C151 122.0(9)
C153 C152 H152 119.0
C151 C152 H152 119.0
C152 C153 C154 120.6(9)
C152 C153 H153 119.7
C154 C153 H153 119.7
C153 C154 C155 120.9(9)
C153 C154 H154 119.6
C155 C154 H154 119.6
C156 C155 C154 119.6(9)
C156 C155 H155 120.2
C154 C155 H155 120.2
C155 C156 N19 125.7(7)
C155 C156 C151 120.7(8)
N19 C156 C151 113.6(7)
C158 C157 H15A 109.5
C158 C157 H15B 109.5
H15A C157 H15B 109.5
C158 C157 H15C 109.5
H15A C157 H15C 109.5
H15B C157 H15C 109.5
N19 C158 C159 122.4(7)
N19 C158 C157 120.6(7)
C159 C158 C157 117.0(8)
C158 C159 C160 123.8(8)
C158 C159 H159 118.1
C160 C159 H159 118.1
O26 C160 C159 122.1(7)
O26 C160 C161 113.0(7)
C159 C160 C161 124.8(7)
C162 C161 N20 121.9(7)
C162 C161 C160 124.4(8)
N20 C161 C160 113.7(6)
C163 C162 C161 119.1(9)
C163 C162 H162 120.5
C161 C162 H162 120.5
C162 C163 C164 120.4(8)
C162 C163 H163 119.8
C164 C163 H163 119.8
C163 C164 C165 119.6(8)
C163 C164 H164 120.2
C165 C164 H164 120.2
N20 C165 C164 117.1(7)
N20 C165 C166 113.2(7)
C164 C165 C166 129.6(8)
O27 C166 C167 119.4(8)
O27 C166 C165 118.1(7)
C167 C166 C165 122.4(8)
C168 C167 C166 125.8(9)
C168 C167 H167 117.1
C166 C167 H167 117.1
N21 C168 C167 119.2(7)
N21 C168 C169 121.2(7)
C167 C168 C169 119.6(8)
C168 C169 H16A 109.5
C168 C169 H16B 109.5
H16A C169 H16B 109.5
C168 C169 H16C 109.5
H16A C169 H16C 109.5
H16B C169 H16C 109.5
C171 C170 N21 123.4(9)
C171 C170 C175 118.2(9)
N21 C170 C175 118.3(8)
C172 C171 C170 121.2(10)
C172 C171 H171 119.4
C170 C171 H171 119.4
C171 C172 C173 117.9(10)
C171 C172 H172 121.1
C173 C172 H172 121.1
C174 C173 C172 122.9(10)
C174 C173 H173 118.5
C172 C173 H173 118.5
C173 C174 C175 120.1(11)
C173 C174 H174 119.9
C175 C174 H174 119.9
O28 C175 C174 121.0(10)
O28 C175 C170 119.2(9)
C174 C175 C170 119.6(10)
O29 C176 C177 125.7(7)
O29 C176 C181 117.9(6)
C177 C176 C181 116.4(7)
C178 C177 C176 122.3(8)
C178 C177 H177 118.8
C176 C177 H177 118.8
C177 C178 C179 120.8(8)
C177 C178 H178 119.6
C179 C178 H178 119.6
C178 C179 C180 119.4(8)
C178 C179 H179 120.3
C180 C179 H179 120.3
C181 C180 C179 120.6(8)
C181 C180 H180 119.7
C179 C180 H180 119.7
C180 C181 N22 123.4(7)
C180 C181 C176 120.0(7)
N22 C181 C176 115.1(7)
C183 C182 H18A 109.5
C183 C182 H18B 109.5
H18A C182 H18B 109.5
C183 C182 H18C 109.5
H18A C182 H18C 109.5
H18B C182 H18C 109.5
N22 C183 C184 120.9(7)
N22 C183 C182 121.7(7)
C184 C183 C182 117.3(7)
C183 C184 C185 122.2(7)
C183 C184 H184 118.9
C185 C184 H184 118.9
O30 C185 C184 123.8(7)
O30 C185 C186 113.9(7)
C184 C185 C186 122.1(7)
C187 C186 N23 121.2(7)
C187 C186 C185 124.6(8)
N23 C186 C185 114.1(6)
C186 C187 C188 119.3(9)
C186 C187 H187 120.4
C188 C187 H187 120.4
C187 C188 C189 118.8(8)
C187 C188 H188 120.6
C189 C188 H188 120.6
C190 C189 C188 120.3(8)
C190 C189 H189 119.8
C188 C189 H189 119.8
N23 C190 C189 120.4(7)
N23 C190 C191 113.3(6)
C189 C190 C191 126.3(8)
O31 C191 C192 120.9(8)
O31 C191 C190 116.8(7)
C192 C191 C190 122.2(7)
C191 C192 C193 126.1(8)
C191 C192 H192 116.9
C193 C192 H192 116.9
N24 C193 C192 119.9(7)
N24 C193 C194 120.8(7)
C192 C193 C194 119.3(8)
C193 C194 H19D 109.5
C193 C194 H19E 109.5
H19D C194 H19E 109.5
C193 C194 H19F 109.5
H19D C194 H19F 109.5
H19E C194 H19F 109.5
C200 C195 C196 122.7(11)
C200 C195 N24 113.3(10)
C196 C195 N24 124.1(9)
C195 C196 C197 119.9(11)
C195 C196 H196 120.1
C197 C196 H196 120.1
C199 C197 C196 115.1(12)
C199 C197 H197 122.4
C196 C197 H197 122.4
C199 C198 C200 112.9(10)
C199 C198 H198 123.6
C200 C198 H198 123.6
C198 C199 C197 129.1(13)
C198 C199 H199 115.5
C197 C199 H199 115.5
O32 C200 C195 126.3(11)
O32 C200 C198 113.4(9)
C195 C200 C198 120.3(12)
C202 C201 H20A 109.5
C202 C201 H20B 109.5
H20A C201 H20B 109.5
C202 C201 H20C 109.5
H20A C201 H20C 109.5
H20B C201 H20C 109.5
O39 C202 C203 126.4(7)
O39 C202 C201 112.6(7)
C203 C202 C201 120.8(7)
C204 C203 C202 124.4(7)
C204 C203 H203 117.8
C202 C203 H203 117.8
O40 C204 C203 125.5(8)
O40 C204 C205 115.4(7)
C203 C204 C205 119.0(7)
C204 C205 H20D 109.5
C204 C205 H20E 109.5
H20D C205 H20E 109.5
C204 C205 H20F 109.5
H20D C205 H20F 109.5
H20E C205 H20F 109.5
C207 C206 H20G 109.5
C207 C206 H20H 109.5
H20G C206 H20H 109.5
C207 C206 H20I 109.5
H20G C206 H20I 109.5
H20H C206 H20I 109.5
O41 C207 C208 124.9(7)
O41 C207 C206 115.4(7)
C208 C207 C206 119.6(7)
C209 C208 C207 124.9(7)
C209 C208 H208 117.5
C207 C208 H208 117.5
O42 C209 C208 125.4(7)
O42 C209 C210 114.6(8)
C208 C209 C210 120.0(7)
C209 C210 H21A 109.5
C209 C210 H21B 109.5
H21A C210 H21B 109.5
C209 C210 H21C 109.5
H21A C210 H21C 109.5
H21B C210 H21C 109.5
O46 Cl1 O43 116.9(6)
O46 Cl1 O44 107.9(6)
O43 Cl1 O44 115.7(5)
O46 Cl1 O45 110.9(7)
O43 Cl1 O45 103.9(6)
O44 Cl1 O45 100.2(6)
O49 Cl2 O48 110.0(4)
O49 Cl2 O50 111.7(4)
O48 Cl2 O50 108.8(4)
O49 Cl2 O47 112.2(4)
O48 Cl2 O47 104.5(4)
O50 Cl2 O47 109.5(4)
O51 Cl3 O54 109.5(6)
O51 Cl3 O53 110.0(5)
O54 Cl3 O53 116.2(6)
O51 Cl3 O52 110.3(6)
O54 Cl3 O52 108.6(6)
O53 Cl3 O52 101.9(5)
O58 Cl4 O56 113.5(7)
O58 Cl4 O55 118.8(8)
O56 Cl4 O55 100.2(9)
O58 Cl4 O57 100.8(7)
O56 Cl4 O57 124.8(6)
O55 Cl4 O57 99.2(8)
C8 N1 C6 132.7(5)
C8 N1 H1 113.7
C6 N1 H1 113.7
C15 N2 C11 120.9(4)
C15 N2 Gd1 119.8(4)
C11 N2 Gd1 119.3(3)
C18 N3 C20 126.7(5)
C18 N3 H3A 105.7
C20 N3 H3A 105.8
C33 N4 C31 128.1(5)
C33 N4 H4A 115.9
C31 N4 H4A 115.9
C36 N5 C40 120.3(5)
C36 N5 Gd1 120.9(3)
C40 N5 Gd1 118.6(3)
C43 N6 C45 131.3(5)
C43 N6 H6 114.4
C45 N6 H6 114.4
C58 N7 C56 133.8(5)
C58 N7 H7 113.1
C56 N7 H7 113.1
C61 N8 C65 120.8(5)
C61 N8 Gd2 120.7(3)
C65 N8 Gd2 118.5(3)
C68 N9 C70 132.2(5)
C68 N9 H9A 113.9
C70 N9 H9A 113.9
C83 N10 C81 131.7(4)
C83 N10 H10 114.1
C81 N10 H10 114.1
C90 N11 C86 120.2(5)
C90 N11 Gd3 119.8(3)
C86 N11 Gd3 120.0(3)
C93 N12 C95 131.9(5)
C93 N12 H12A 114.0
C95 N12 H12A 114.0
C108 N13 C106 133.0(5)
C108 N13 H13D 113.5
C106 N13 H13D 113.5
C115 N14 C111 119.7(4)
C115 N14 Gd6 120.5(4)
C111 N14 Gd6 119.8(3)
C118 N15 C120 133.0(5)
C118 N15 H15 113.5
C120 N15 H15 113.5
C133 N16 C131 128.9(5)
C133 N16 H16 115.6
C131 N16 H16 115.6
C136 N17 C140 118.6(5)
C136 N17 Gd7 120.2(3)
C140 N17 Gd7 120.8(3)
C143 N18 C145 133.8(5)
C143 N18 H18 113.1
C145 N18 H18 113.1
C158 N19 C156 134.8(5)
C158 N19 H19 112.6
C156 N19 H19 112.6
C165 N20 C161 121.8(5)
C165 N20 Gd8 117.1(4)
C161 N20 Gd8 120.7(4)
C168 N21 C170 125.1(5)
C168 N21 H21D 117.5
C170 N21 H21D 117.5
C183 N22 C181 131.0(5)
C183 N22 H22A 114.5
C181 N22 H22A 114.5
C190 N23 C186 119.8(5)
C190 N23 Gd8 120.3(4)
C186 N23 Gd8 119.9(3)
C193 N24 C195 122.7(5)
C193 N24 H24A 105.9
C195 N24 H24A 106.0
C1 O1 Gd2 137.6(3)
C10 O2 Gd1 128.2(4)
C16 O3 Gd1 125.8(3)
C25 O4 H4X 108.6
C26 O5 H5D 109.5
C35 O6 Gd1 127.0(4)
C41 O7 Gd1 126.9(4)
C50 O8 Gd3 136.4(3)
C51 O9 Gd6 133.7(3)
C51 O9 Gd5 123.8(3)
Gd6 O9 Gd5 95.68(16)
C60 O10 Gd2 126.6(4)
C66 O11 Gd2 127.1(4)
C75 O12 Gd1 138.1(3)
C76 O13 Gd1 132.0(3)
C85 O14 Gd3 127.1(3)
C91 O15 Gd3 127.0(3)
C100 O16 Gd7 131.6(3)
C100 O16 Gd4 123.5(3)
Gd7 O16 Gd4 96.94(17)
C101 O17 Gd8 142.5(3)
C110 O18 Gd6 126.5(4)
C116 O19 Gd6 124.9(3)
C125 O20 Gd2 129.1(3)
C125 O20 Gd4 125.2(3)
Gd2 O20 Gd4 96.98(16)
C126 O21 Gd3 132.6(3)
C126 O21 Gd5 124.8(3)
Gd3 O21 Gd5 95.97(16)
C135 O22 Gd7 126.0(3)
C141 O23 Gd7 126.7(3)
C150 O24 Gd8 134.8(3)
C151 O25 Gd6 136.5(3)
C160 O26 Gd8 128.0(4)
C166 O27 Gd8 123.6(4)
C175 O28 H28X 105.7
C176 O29 Gd7 136.6(3)
C185 O30 Gd8 128.4(4)
C191 O31 Gd8 125.3(4)
C200 O32 H32G 111.7
Gd2 O33 Gd4 100.96(18)
Gd2 O33 Gd3 103.96(16)
Gd4 O33 Gd3 119.7(2)
Gd2 O33 H33 110.5
Gd4 O33 H33 110.5
Gd3 O33 H33 110.5
Gd2 O34 Gd3 104.02(18)
Gd2 O34 Gd5 120.0(2)
Gd3 O34 Gd5 99.38(17)
Gd2 O34 H34A 110.8
Gd3 O34 H34A 110.8
Gd5 O34 H34A 110.8
Gd4 O35 Gd5 111.95(19)
Gd4 O35 Gd6 106.31(18)
Gd5 O35 Gd6 89.94(16)
Gd4 O35 Gd2 86.42(16)
Gd5 O35 Gd2 101.30(17)
Gd6 O35 Gd2 158.64(19)
Gd4 O35 H35X 124.3
Gd5 O35 H35X 117.1
Gd6 O35 H35X 98.6
Gd2 O35 H35X 60.1
Gd4 O36 Gd5 113.9(2)
Gd4 O36 Gd3 103.92(19)
Gd5 O36 Gd3 88.08(17)
Gd4 O36 Gd7 86.64(17)
Gd5 O36 Gd7 102.57(19)
Gd3 O36 Gd7 160.7(2)
Gd4 O36 H36X 123.5
Gd5 O36 H36X 116.9
Gd3 O36 H36X 100.8
Gd7 O36 H36X 60.0
Gd6 O37 Gd7 104.45(18)
Gd6 O37 Gd4 118.04(19)
Gd7 O37 Gd4 99.97(17)
Gd6 O37 H37X 105.4
Gd7 O37 H37X 114.4
Gd4 O37 H37X 114.4
Gd5 O38 Gd7 121.8(2)
Gd5 O38 Gd6 99.04(18)
Gd7 O38 Gd6 103.44(18)
Gd5 O38 H38A 110.4
Gd7 O38 H38A 110.4
Gd6 O38 H38A 110.4
C202 O39 Gd5 134.5(5)
C204 O40 Gd5 134.8(5)
C207 O41 Gd4 135.2(5)
C209 O42 Gd4 135.3(5)
Gd2 O1W Gd3 90.47(14)
Gd2 O1W H1X 113.6
Gd3 O1W H1X 113.6
Gd2 O1W H1Y 113.6
Gd3 O1W H1Y 113.6
H1X O1W H1Y 110.8
Gd7 O2W Gd6 90.51(14)
Gd7 O2W H2X 113.6
Gd6 O2W H2X 113.6
Gd7 O2W H2Y 113.6
Gd6 O2W H2Y 113.6
H2X O2W H2Y 110.8

loop_
_geom_bond_atom_site_label_1
_geom_bond_atom_site_label_2
_geom_bond_distance
Gd1 O12 2.217(5)
Gd1 O13 2.251(5)
Gd1 O3 2.373(5)
Gd1 O6 2.376(5)
Gd1 O7 2.386(5)
Gd1 O2 2.388(5)
Gd1 N2 2.537(6)
Gd1 N5 2.553(6)
Gd2 O1 2.234(5)
Gd2 O34 2.352(5)
Gd2 O33 2.353(5)
Gd2 O11 2.363(5)
Gd2 O10 2.393(5)
Gd2 O20 2.408(5)
Gd2 N8 2.550(6)
Gd2 O1W 2.611(5)
Gd2 O35 2.912(5)
Gd2 H35X 2.5646
Gd3 O8 2.256(5)
Gd3 O34 2.363(5)
Gd3 O33 2.365(5)
Gd3 O14 2.372(5)
Gd3 O15 2.385(5)
Gd3 O21 2.401(5)
Gd3 N11 2.532(6)
Gd3 O1W 2.624(5)
Gd3 O36 2.834(6)
Gd4 O42 2.307(5)
Gd4 O41 2.331(5)
Gd4 O36 2.339(5)
Gd4 O33 2.360(5)
Gd4 O35 2.367(5)
Gd4 O37 2.380(5)
Gd4 O16 2.447(5)
Gd4 O20 2.448(5)
Gd5 O39 2.309(5)
Gd5 O40 2.329(5)
Gd5 O38 2.348(5)
Gd5 O36 2.350(5)
Gd5 O35 2.375(5)
Gd5 O34 2.385(5)
Gd5 O9 2.451(5)
Gd5 O21 2.472(5)
Gd6 O25 2.246(5)
Gd6 O37 2.359(5)
Gd6 O18 2.368(5)
Gd6 O38 2.380(5)
Gd6 O9 2.401(5)
Gd6 O19 2.417(5)
Gd6 N14 2.575(6)
Gd6 O2W 2.641(5)
Gd6 O35 2.704(5)
Gd7 O29 2.249(5)
Gd7 O37 2.360(5)
Gd7 O23 2.367(4)
Gd7 O38 2.372(5)
Gd7 O16 2.403(5)
Gd7 O22 2.405(5)
Gd7 N17 2.551(6)
Gd7 O2W 2.611(5)
Gd7 O36 2.917(6)
Gd7 H36X 2.5671
Gd8 O17 2.232(5)
Gd8 O24 2.238(5)
Gd8 O27 2.327(5)
Gd8 O31 2.382(5)
Gd8 O26 2.393(5)
Gd8 O30 2.418(5)
Gd8 N20 2.541(7)
Gd8 N23 2.547(6)
C1 O1 1.297(8)
C1 C2 1.384(11)
C1 C6 1.442(11)
C2 C3 1.370(11)
C2 H2 0.9500
C3 C4 1.396(12)
C3 H3 0.9500
C4 C5 1.393(11)
C4 H4 0.9500
C5 C6 1.388(10)
C5 H5 0.9500
C6 N1 1.416(8)
C7 C8 1.497(10)
C7 H7A 0.9800
C7 H7B 0.9800
C7 H7C 0.9800
C8 N1 1.317(8)
C8 C9 1.408(11)
C9 C10 1.386(10)
C9 H9 0.9500
C10 O2 1.267(7)
C10 C11 1.514(10)
C11 N2 1.358(8)
C11 C12 1.392(10)
C12 C13 1.385(11)
C12 H12 0.9500
C13 C14 1.392(11)
C13 H13 0.9500
C14 C15 1.390(10)
C14 H14 0.9500
C15 N2 1.309(8)
C15 C16 1.501(3)
C16 O3 1.299(8)
C16 C17 1.350(10)
C17 C18 1.392(11)
C17 H17 0.9500
C18 N3 1.325(8)
C18 C19 1.493(10)
C19 H19A 0.9800
C19 H19B 0.9800
C19 H19C 0.9800
C20 C21 1.347(11)
C20 C25 1.410(11)
C20 N3 1.445(8)
C21 C22 1.416(12)
C21 H21 0.9500
C22 C23 1.370(12)
C22 H22 0.9500
C23 C24 1.389(11)
C23 H23 0.9500
C24 C25 1.360(11)
C24 H24 0.9500
C25 O4 1.323(8)
C26 O5 1.384(9)
C26 C31 1.383(12)
C26 C27 1.390(12)
C27 C28 1.372(13)
C27 H27 0.9500
C28 C29 1.380(12)
C28 H28 0.9500
C29 C30 1.405(12)
C29 H29 0.9500
C30 C31 1.346(12)
C30 H30 0.9500
C31 N4 1.418(8)
C32 C33 1.466(11)
C32 H32A 0.9800
C32 H32B 0.9800
C32 H32C 0.9800
C33 N4 1.308(8)
C33 C34 1.415(11)
C34 C35 1.374(10)
C34 H34 0.9500
C35 O6 1.273(7)
C35 C36 1.493(11)
C36 N5 1.328(8)
C36 C37 1.339(10)
C37 C38 1.379(11)
C37 H37 0.9500
C38 C39 1.386(11)
C38 H38 0.9500
C39 C40 1.361(10)
C39 H39 0.9500
C40 N5 1.349(8)
C40 C41 1.468(11)
C41 O7 1.280(8)
C41 C42 1.380(11)
C42 C43 1.416(11)
C42 H42 0.9500
C43 N6 1.308(9)
C43 C44 1.477(11)
C44 H44A 0.9800
C44 H44B 0.9800
C44 H44C 0.9800
C45 C46 1.383(11)
C45 N6 1.409(8)
C45 C50 1.435(11)
C46 C47 1.388(11)
C46 H46 0.9500
C47 C48 1.371(12)
C47 H47 0.9500
C48 C49 1.365(11)
C48 H48 0.9500
C49 C50 1.396(10)
C49 H49 0.9500
C50 O8 1.306(7)
C51 O9 1.344(7)
C51 C56 1.366(10)
C51 C52 1.419(11)
C52 C53 1.337(10)
C52 H52 0.9500
C53 C54 1.392(11)
C53 H53 0.9500
C54 C55 1.338(11)
C54 H54 0.9500
C55 C56 1.405(10)
C55 H55 0.9500
C56 N7 1.429(8)
C57 C58 1.507(10)
C57 H57A 0.9800
C57 H57B 0.9800
C57 H57C 0.9800
C58 N7 1.325(8)
C58 C59 1.365(11)
C59 C60 1.352(10)
C59 H59 0.9500
C60 O10 1.319(8)
C60 C61 1.512(11)
C61 N8 1.293(7)
C61 C62 1.408(10)
C62 C63 1.376(11)
C62 H62 0.9500
C63 C64 1.387(11)
C63 H63 0.9500
C64 C65 1.387(10)
C64 H64 0.9500
C65 N8 1.344(8)
C65 C66 1.466(10)
C66 O11 1.284(7)
C66 C67 1.396(10)
C67 C68 1.400(11)
C67 H67 0.9500
C68 N9 1.291(8)
C68 C69 1.482(11)
C69 H69A 0.9800
C69 H69B 0.9800
C69 H69C 0.9800
C70 C71 1.376(11)
C70 N9 1.407(8)
C70 C75 1.425(11)
C71 C72 1.383(12)
C71 H71 0.9500
C72 C73 1.397(12)
C72 H72 0.9500
C73 C74 1.373(11)
C73 H73 0.9500
C74 C75 1.393(11)
C74 H74 0.9500
C75 O12 1.331(8)
C76 O13 1.329(7)
C76 C81 1.413(10)
C76 C77 1.416(10)
C77 C78 1.330(10)
C77 H77 0.9500
C78 C79 1.379(11)
C78 H78 0.9500
C79 C80 1.369(11)
C79 H79 0.9500
C80 C81 1.391(10)
C80 H80 0.9500
C81 N10 1.401(7)
C82 C83 1.486(10)
C82 H82A 0.9800
C82 H82B 0.9800
C82 H82C 0.9800
C83 N10 1.341(8)
C83 C84 1.360(10)
C84 C85 1.413(10)
C84 H84 0.9500
C85 O14 1.249(8)
C85 C86 1.494(10)
C86 N11 1.351(7)
C86 C87 1.378(10)
C87 C88 1.363(11)
C87 H87 0.9500
C88 C89 1.387(11)
C88 H88 0.9500
C89 C90 1.397(11)
C89 H89 0.9500
C90 N11 1.313(7)
C90 C91 1.490(10)
C91 C92 1.321(10)
C91 O15 1.321(7)
C92 C93 1.388(10)
C92 H92 0.9500
C93 N12 1.361(7)
C93 C94 1.516(10)
C94 H94B 0.9800
C94 H94C 0.9800
C94 H94A 0.9800
C95 C100 1.394(10)
C95 C96 1.422(10)
C95 N12 1.424(8)
C96 C97 1.249(10)
C96 H96 0.9500
C97 C98 1.411(11)
C97 H97 0.9500
C98 C99 1.406(10)
C98 H98 0.9500
C99 C100 1.389(10)
C99 H99 0.9500
C100 O16 1.345(7)
C101 O17 1.324(8)
C101 C102 1.413(11)
C101 C106 1.419(11)
C102 C103 1.322(11)
C102 H102 0.9500
C103 C104 1.367(12)
C103 H103 0.9500
C104 C105 1.367(12)
C104 H104 0.9500
C105 C106 1.393(11)
C105 H105 0.9500
C106 N13 1.390(9)
C107 C108 1.482(11)
C107 H10A 0.9800
C107 H10B 0.9800
C107 H10C 0.9800
C108 N13 1.314(8)
C108 C109 1.405(11)
C109 C110 1.402(11)
C109 H109 0.9500
C110 O18 1.278(8)
C110 C111 1.472(11)
C111 N14 1.309(7)
C111 C112 1.394(10)
C112 C113 1.358(11)
C112 H112 0.9500
C113 C114 1.383(11)
C113 H113 0.9500
C114 C115 1.390(10)
C114 H114 0.9500
C115 N14 1.307(7)
C115 C116 1.500(3)
C116 O19 1.260(7)
C116 C117 1.386(10)
C117 C118 1.390(11)
C117 H117 0.9500
C118 N15 1.351(8)
C118 C119 1.464(10)
C119 H11A 0.9800
C119 H11B 0.9800
C119 H11C 0.9800
C120 C121 1.354(10)
C120 N15 1.383(8)
C120 C125 1.400(10)
C121 C122 1.368(11)
C121 H121 0.9500
C122 C123 1.404(11)
C122 H122 0.9500
C123 C124 1.387(10)
C123 H123 0.9500
C124 C125 1.417(11)
C124 H124 0.9500
C125 O20 1.339(7)
C126 O21 1.338(7)
C126 C127 1.363(10)
C126 C131 1.432(10)
C127 C128 1.376(10)
C127 H127 0.9500
C128 C129 1.411(11)
C128 H128 0.9500
C129 C130 1.367(10)
C129 H129 0.9500
C130 C131 1.371(10)
C130 H130 0.9500
C131 N16 1.424(7)
C132 C133 1.491(10)
C132 H13A 0.9800
C132 H13B 0.9800
C132 H13C 0.9800
C133 N16 1.321(7)
C133 C134 1.373(10)
C134 C135 1.370(10)
C134 H134 0.9500
C135 O22 1.278(8)
C135 C136 1.522(10)
C136 N17 1.328(8)
C136 C137 1.365(10)
C137 C138 1.372(10)
C137 H137 0.9500
C138 C139 1.370(11)
C138 H138 0.9500
C139 C140 1.380(10)
C139 H139 0.9500
C140 N17 1.335(7)
C140 C141 1.481(10)
C141 O23 1.260(8)
C141 C142 1.414(10)
C142 C143 1.377(11)
C142 H142 0.9500
C143 N18 1.297(8)
C143 C144 1.508(10)
C144 H14A 0.9800
C144 H14B 0.9800
C144 H14C 0.9800
C145 C146 1.370(10)
C145 N18 1.385(8)
C145 C150 1.430(10)
C146 C147 1.381(11)
C146 H146 0.9500
C147 C148 1.391(11)
C147 H147 0.9500
C148 C149 1.362(10)
C148 H148 0.9500
C149 C150 1.411(10)
C149 H149 0.9500
C150 O24 1.303(8)
C151 O25 1.300(9)
C151 C152 1.397(11)
C151 C156 1.452(11)
C152 C153 1.363(11)
C152 H152 0.9500
C153 C154 1.365(12)
C153 H153 0.9500
C154 C155 1.387(12)
C154 H154 0.9500
C155 C156 1.373(11)
C155 H155 0.9500
C156 N19 1.403(8)
C157 C158 1.479(11)
C157 H15A 0.9800
C157 H15B 0.9800
C157 H15C 0.9800
C158 N19 1.282(8)
C158 C159 1.370(11)
C159 C160 1.375(11)
C159 H159 0.9500
C160 O26 1.309(8)
C160 C161 1.490(11)
C161 C162 1.356(11)
C161 N20 1.358(8)
C162 C163 1.352(12)
C162 H162 0.9500
C163 C164 1.386(12)
C163 H163 0.9500
C164 C165 1.436(11)
C164 H164 0.9500
C165 N20 1.337(8)
C165 C166 1.473(11)
C166 O27 1.271(9)
C166 C167 1.415(12)
C167 C168 1.374(12)
C167 H167 0.9500
C168 N21 1.302(9)
C168 C169 1.511(11)
C169 H16A 0.9800
C169 H16B 0.9800
C169 H16C 0.9800
C170 C171 1.370(12)
C170 N21 1.392(9)
C170 C175 1.441(13)
C171 C172 1.363(12)
C171 H171 0.9500
C172 C173 1.399(13)
C172 H172 0.9500
C173 C174 1.320(13)
C173 H173 0.9500
C174 C175 1.352(13)
C174 H174 0.9500
C175 O28 1.305(10)
C176 O29 1.304(8)
C176 C177 1.397(10)
C176 C181 1.430(11)
C177 C178 1.349(11)
C177 H177 0.9500
C178 C179 1.362(11)
C178 H178 0.9500
C179 C180 1.390(11)
C179 H179 0.9500
C180 C181 1.366(11)
C180 H180 0.9500
C181 N22 1.411(8)
C182 C183 1.495(10)
C182 H18A 0.9800
C182 H18B 0.9800
C182 H18C 0.9800
C183 N22 1.310(8)
C183 C184 1.370(10)
C184 C185 1.379(11)
C184 H184 0.9500
C185 O30 1.289(8)
C185 C186 1.500(11)
C186 C187 1.357(10)
C186 N23 1.384(9)
C187 C188 1.370(11)
C187 H187 0.9500
C188 C189 1.396(11)
C188 H188 0.9500
C189 C190 1.366(10)
C189 H189 0.9500
C190 N23 1.327(8)
C190 C191 1.485(11)
C191 O31 1.298(8)
C191 C192 1.378(11)
C192 C193 1.427(11)
C192 H192 0.9500
C193 N24 1.293(9)
C193 C194 1.551(11)
C194 H19D 0.9800
C194 H19E 0.9800
C194 H19F 0.9800
C195 C200 1.324(13)
C195 C196 1.370(13)
C195 N24 1.430(11)
C196 C197 1.423(14)
C196 H196 0.9500
C197 C199 1.350(14)
C197 H197 0.9500
C198 C199 1.349(15)
C198 C200 1.485(15)
C198 H198 0.9500
C199 H199 0.9500
C200 O32 1.258(13)
C201 C202 1.555(10)
C201 H20A 0.9800
C201 H20B 0.9800
C201 H20C 0.9800
C202 O39 1.257(9)
C202 C203 1.397(11)
C203 C204 1.362(11)
C203 H203 0.9500
C204 O40 1.268(9)
C204 C205 1.505(11)
C205 H20D 0.9800
C205 H20E 0.9800
C205 H20F 0.9800
C206 C207 1.528(11)
C206 H20G 0.9800
C206 H20H 0.9800
C206 H20I 0.9800
C207 O41 1.255(8)
C207 C208 1.389(11)
C208 C209 1.374(11)
C208 H208 0.9500
C209 O42 1.260(9)
C209 C210 1.521(11)
C210 H21A 0.9800
C210 H21B 0.9800
C210 H21C 0.9800
Cl1 O46 1.317(8)
Cl1 O43 1.371(7)
Cl1 O44 1.389(7)
Cl1 O45 1.529(10)
Cl2 O49 1.400(6)
Cl2 O48 1.409(6)
Cl2 O50 1.417(6)
Cl2 O47 1.442(7)
Cl3 O51 1.395(7)
Cl3 O54 1.403(8)
Cl3 O53 1.444(8)
Cl3 O52 1.517(10)
Cl4 O58 1.500(9)
Cl4 O56 1.537(9)
Cl4 O55 1.565(10)
Cl4 O57 1.666(10)
N1 H1 0.8800
N3 H3A 0.9200
N4 H4A 0.8800
N6 H6 0.8800
N7 H7 0.8800
N9 H9A 0.8800
N10 H10 0.8800
N12 H12A 0.8800
N13 H13D 0.8800
N15 H15 0.8800
N16 H16 0.8800
N18 H18 0.8800
N19 H19 0.8800
N21 H21D 0.8800
N22 H22A 0.8800
N24 H24A 0.9199
O4 H4X 0.9818
O5 H5D 0.9801
O28 H28X 0.9704
O32 H32G 0.9800
O33 H33 1.0000
O34 H34A 1.0000
O35 H35X 1.0031
O36 H36X 1.0011
O37 H37X 0.9938
O38 H38A 1.0000
O1W H1X 0.9900
O1W H1Y 0.9900
O2W H2X 0.9900
O2W H2Y 0.9900

loop_
_geom_torsion_atom_site_label_1
_geom_torsion_atom_site_label_2
_geom_torsion_atom_site_label_3
_geom_torsion_atom_site_label_4
_geom_torsion
O1 C1 C2 C3 -178.3(7)
C6 C1 C2 C3 -0.1(11)
C1 C2 C3 C4 -0.7(13)
C2 C3 C4 C5 -0.1(13)
C3 C4 C5 C6 1.5(13)
C4 C5 C6 N1 -174.9(7)
C4 C5 C6 C1 -2.4(13)
O1 C1 C6 C5 180.0(7)
C2 C1 C6 C5 1.6(12)
O1 C1 C6 N1 -6.8(9)
C2 C1 C6 N1 174.9(6)
N1 C8 C9 C10 -4.7(11)
C7 C8 C9 C10 175.3(7)
C8 C9 C10 O2 3.0(12)
C8 C9 C10 C11 -174.4(7)
O2 C10 C11 N2 -11.0(8)
C9 C10 C11 N2 166.7(6)
O2 C10 C11 C12 169.2(7)
C9 C10 C11 C12 -13.1(11)
N2 C11 C12 C13 0.7(11)
C10 C11 C12 C13 -179.5(7)
C11 C12 C13 C14 0.9(12)
C12 C13 C14 C15 -2.9(12)
C13 C14 C15 N2 3.5(11)
C13 C14 C15 C16 -178.4(7)
N2 C15 C16 O3 -7.3(9)
C14 C15 C16 O3 174.4(6)
N2 C15 C16 C17 172.4(7)
C14 C15 C16 C17 -5.8(12)
O3 C16 C17 C18 8.6(12)
C15 C16 C17 C18 -171.1(7)
C16 C17 C18 N3 -3.0(12)
C16 C17 C18 C19 178.7(8)
C25 C20 C21 C22 -4.7(13)
N3 C20 C21 C22 -179.0(7)
C20 C21 C22 C23 3.4(14)
C21 C22 C23 C24 0.7(14)
C22 C23 C24 C25 -3.6(14)
C23 C24 C25 O4 -179.0(7)
C23 C24 C25 C20 2.3(13)
C21 C20 C25 O4 -176.8(7)
N3 C20 C25 O4 -2.2(10)
C21 C20 C25 C24 1.9(13)
N3 C20 C25 C24 176.6(7)
O5 C26 C27 C28 -177.1(7)
C31 C26 C27 C28 0.7(13)
C26 C27 C28 C29 -0.5(13)
C27 C28 C29 C30 -1.9(14)
C28 C29 C30 C31 4.2(13)
C29 C30 C31 C26 -4.1(13)
C29 C30 C31 N4 171.2(7)
O5 C26 C31 C30 179.6(7)
C27 C26 C31 C30 1.7(13)
O5 C26 C31 N4 4.5(11)
C27 C26 C31 N4 -173.4(7)
N4 C33 C34 C35 -0.9(13)
C32 C33 C34 C35 -177.8(8)
C33 C34 C35 O6 -4.3(13)
C33 C34 C35 C36 -176.4(8)
O6 C35 C36 N5 2.3(9)
C34 C35 C36 N5 174.8(7)
O6 C35 C36 C37 174.7(7)
C34 C35 C36 C37 -12.9(13)
N5 C36 C37 C38 -3.8(12)
C35 C36 C37 C38 -175.4(8)
C36 C37 C38 C39 1.9(12)
C37 C38 C39 C40 1.4(12)
C38 C39 C40 N5 -2.9(12)
C38 C39 C40 C41 178.2(8)
N5 C40 C41 O7 -10.2(9)
C39 C40 C41 O7 168.7(7)
N5 C40 C41 C42 168.0(7)
C39 C40 C41 C42 -13.0(13)
O7 C41 C42 C43 5.4(12)
C40 C41 C42 C43 -172.7(8)
C41 C42 C43 N6 -9.0(12)
C41 C42 C43 C44 169.6(8)
N6 C45 C46 C47 -175.8(8)
C50 C45 C46 C47 -5.8(14)
C45 C46 C47 C48 5.7(14)
C46 C47 C48 C49 -1.3(14)
C47 C48 C49 C50 -3.0(14)
C48 C49 C50 O8 -178.4(7)
C48 C49 C50 C45 2.8(12)
C46 C45 C50 O8 -177.2(7)
N6 C45 C50 O8 -5.9(10)
C46 C45 C50 C49 1.7(12)
N6 C45 C50 C49 173.0(6)
O9 C51 C52 C53 178.1(7)
C56 C51 C52 C53 -2.3(12)
C51 C52 C53 C54 -2.3(13)
C52 C53 C54 C55 3.5(14)
C53 C54 C55 C56 0.0(14)
O9 C51 C56 C55 -174.6(7)
C52 C51 C56 C55 5.8(12)
O9 C51 C56 N7 0.4(10)
C52 C51 C56 N7 -179.2(6)
C54 C55 C56 C51 -4.8(13)
C54 C55 C56 N7 -179.3(7)
N7 C58 C59 C60 -1.8(12)
C57 C58 C59 C60 179.7(7)
C58 C59 C60 O10 0.4(13)
C58 C59 C60 C61 -177.5(7)
O10 C60 C61 N8 -12.2(8)
C59 C60 C61 N8 166.0(7)
O10 C60 C61 C62 171.7(6)
C59 C60 C61 C62 -10.2(11)
N8 C61 C62 C63 4.2(11)
C60 C61 C62 C63 179.9(7)
C61 C62 C63 C64 -2.6(12)
C62 C63 C64 C65 0.2(12)
C63 C64 C65 N8 1.3(11)
C63 C64 C65 C66 -177.4(7)
N8 C65 C66 O11 -3.8(9)
C64 C65 C66 O11 174.9(7)
N8 C65 C66 C67 173.7(6)
C64 C65 C66 C67 -7.6(12)
O11 C66 C67 C68 0.9(11)
C65 C66 C67 C68 -176.4(7)
C66 C67 C68 N9 -6.1(11)
C66 C67 C68 C69 175.8(7)
N9 C70 C71 C72 -179.7(7)
C75 C70 C71 C72 -0.8(14)
C70 C71 C72 C73 -0.2(14)
C71 C72 C73 C74 1.0(14)
C72 C73 C74 C75 -0.8(14)
C73 C74 C75 O12 178.3(7)
C73 C74 C75 C70 -0.2(12)
C71 C70 C75 O12 -177.6(7)
N9 C70 C75 O12 1.4(10)
C71 C70 C75 C74 1.0(13)
N9 C70 C75 C74 -180.0(6)
O13 C76 C77 C78 -177.8(7)
C81 C76 C77 C78 -3.3(12)
C76 C77 C78 C79 2.3(13)
C77 C78 C79 C80 0.2(14)
C78 C79 C80 C81 -1.5(14)
C79 C80 C81 N10 -175.8(7)
C79 C80 C81 C76 0.3(13)
O13 C76 C81 C80 176.8(7)
C77 C76 C81 C80 2.0(12)
O13 C76 C81 N10 -6.7(10)
C77 C76 C81 N10 178.6(6)
N10 C83 C84 C85 -1.4(12)
C82 C83 C84 C85 178.0(8)
C83 C84 C85 O14 -3.8(13)
C83 C84 C85 C86 174.5(8)
O14 C85 C86 N11 -2.3(9)
C84 C85 C86 N11 179.3(6)
O14 C85 C86 C87 175.0(8)
C84 C85 C86 C87 -3.4(13)
N11 C86 C87 C88 2.3(13)
C85 C86 C87 C88 -174.8(9)
C86 C87 C88 C89 -4.0(15)
C87 C88 C89 C90 2.9(14)
C88 C89 C90 N11 -0.1(13)
C88 C89 C90 C91 174.9(8)
N11 C90 C91 C92 166.7(7)
C89 C90 C91 C92 -8.5(13)
N11 C90 C91 O15 -14.6(9)
C89 C90 C91 O15 170.2(7)
O15 C91 C92 C93 1.6(14)
C90 C91 C92 C93 -179.9(8)
C91 C92 C93 N12 -1.2(13)
C91 C92 C93 C94 179.2(8)
C100 C95 C96 C97 -10.4(13)
N12 C95 C96 C97 176.7(8)
C95 C96 C97 C98 6.7(14)
C96 C97 C98 C99 -0.9(13)
C97 C98 C99 C100 -0.9(12)
C98 C99 C100 O16 177.5(6)
C98 C99 C100 C95 -2.7(11)
C96 C95 C100 O16 -172.4(6)
N12 C95 C100 O16 1.2(10)
C96 C95 C100 C99 7.7(11)
N12 C95 C100 C99 -178.7(6)
O17 C101 C102 C103 177.9(8)
C106 C101 C102 C103 2.3(13)
C101 C102 C103 C104 -2.4(15)
C102 C103 C104 C105 2.5(16)
C103 C104 C105 C106 -2.5(15)
C104 C105 C106 N13 179.8(8)
C104 C105 C106 C101 2.5(14)
O17 C101 C106 N13 4.2(11)
C102 C101 C106 N13 -179.9(7)
O17 C101 C106 C105 -178.3(7)
C102 C101 C106 C105 -2.4(13)
N13 C108 C109 C110 -4.6(12)
C107 C108 C109 C110 175.5(7)
C108 C109 C110 O18 0.8(12)
C108 C109 C110 C111 -177.0(7)
O18 C110 C111 N14 -3.5(9)
C109 C110 C111 N14 174.4(6)
O18 C110 C111 C112 175.3(7)
C109 C110 C111 C112 -6.8(12)
N14 C111 C112 C113 3.5(12)
C110 C111 C112 C113 -175.3(8)
C111 C112 C113 C114 -3.2(13)
C112 C113 C114 C115 0.6(13)
C113 C114 C115 N14 2.0(12)
C113 C114 C115 C116 -179.8(7)
N14 C115 C116 O19 -11.6(8)
C114 C115 C116 O19 170.1(7)
N14 C115 C116 C117 165.4(6)
C114 C115 C116 C117 -12.9(11)
O19 C116 C117 C118 -0.3(12)
C115 C116 C117 C118 -177.0(7)
C116 C117 C118 N15 -1.9(12)
C116 C117 C118 C119 179.9(7)
N15 C120 C121 C122 179.4(6)
C125 C120 C121 C122 -4.0(12)
C120 C121 C122 C123 1.9(12)
C121 C122 C123 C124 1.1(12)
C122 C123 C124 C125 -2.1(11)
C121 C120 C125 O20 -173.7(6)
N15 C120 C125 O20 3.3(9)
C121 C120 C125 C124 2.9(11)
N15 C120 C125 C124 179.9(6)
C123 C124 C125 O20 176.9(6)
C123 C124 C125 C120 0.2(11)
O21 C126 C127 C128 174.2(7)
C131 C126 C127 C128 -3.9(12)
C126 C127 C128 C129 2.8(14)
C127 C128 C129 C130 -2.8(14)
C128 C129 C130 C131 4.4(13)
C129 C130 C131 N16 177.7(7)
C129 C130 C131 C126 -5.9(13)
O21 C126 C131 C130 -172.8(7)
C127 C126 C131 C130 5.3(12)
O21 C126 C131 N16 3.8(10)
C127 C126 C131 N16 -178.0(6)
N16 C133 C134 C135 0.3(13)
C132 C133 C134 C135 179.3(8)
C133 C134 C135 O22 0.0(13)
C133 C134 C135 C136 -177.7(8)
O22 C135 C136 N17 -12.6(9)
C134 C135 C136 N17 165.3(7)
O22 C135 C136 C137 167.6(7)
C134 C135 C136 C137 -14.5(12)
N17 C136 C137 C138 1.5(12)
C135 C136 C137 C138 -178.7(8)
C136 C137 C138 C139 -0.8(13)
C137 C138 C139 C140 -0.5(13)
C138 C139 C140 N17 1.4(12)
C138 C139 C140 C141 -178.1(8)
N17 C140 C141 O23 2.9(9)
C139 C140 C141 O23 -177.5(7)
N17 C140 C141 C142 -179.2(6)
C139 C140 C141 C142 0.3(12)
O23 C141 C142 C143 -0.7(12)
C140 C141 C142 C143 -178.4(7)
C141 C142 C143 N18 -3.9(12)
C141 C142 C143 C144 178.3(7)
N18 C145 C146 C147 -173.9(7)
C150 C145 C146 C147 0.5(13)
C145 C146 C147 C148 -2.6(13)
C146 C147 C148 C149 0.7(13)
C147 C148 C149 C150 3.5(13)
C148 C149 C150 O24 179.9(7)
C148 C149 C150 C145 -5.4(12)
C146 C145 C150 O24 178.4(7)
N18 C145 C150 O24 -6.7(10)
C146 C145 C150 C149 3.4(12)
N18 C145 C150 C149 178.3(6)
O25 C151 C152 C153 -179.6(7)
C156 C151 C152 C153 3.2(11)
C151 C152 C153 C154 -2.7(12)
C152 C153 C154 C155 1.5(13)
C153 C154 C155 C156 -1.0(13)
C154 C155 C156 N19 -175.7(7)
C154 C155 C156 C151 1.7(12)
O25 C151 C156 C155 179.9(7)
C152 C151 C156 C155 -2.7(11)
O25 C151 C156 N19 -2.4(9)
C152 C151 C156 N19 175.0(6)
N19 C158 C159 C160 -5.9(13)
C157 C158 C159 C160 175.5(8)
C158 C159 C160 O26 1.5(13)
C158 C159 C160 C161 -175.4(8)
O26 C160 C161 C162 165.4(7)
C159 C160 C161 C162 -17.5(14)
O26 C160 C161 N20 -14.0(9)
C159 C160 C161 N20 163.2(7)
N20 C161 C162 C163 -0.8(13)
C160 C161 C162 C163 179.9(8)
C161 C162 C163 C164 2.1(14)
C162 C163 C164 C165 -3.2(14)
C163 C164 C165 N20 2.9(12)
C163 C164 C165 C166 179.4(8)
N20 C165 C166 O27 -9.4(10)
C164 C165 C166 O27 174.0(7)
N20 C165 C166 C167 168.8(7)
C164 C165 C166 C167 -7.8(14)
O27 C166 C167 C168 11.6(13)
C165 C166 C167 C168 -166.6(8)
C166 C167 C168 N21 -8.3(14)
C166 C167 C168 C169 173.5(8)
N21 C170 C171 C172 -175.7(7)
C175 C170 C171 C172 0.4(14)
C170 C171 C172 C173 1.8(14)
C171 C172 C173 C174 -2.8(15)
C172 C173 C174 C175 1.5(16)
C173 C174 C175 O28 175.1(8)
C173 C174 C175 C170 0.9(15)
C171 C170 C175 O28 -176.2(8)
N21 C170 C175 O28 0.1(12)
C171 C170 C175 C174 -1.9(14)
N21 C170 C175 C174 174.5(8)
O29 C176 C177 C178 -179.3(7)
C181 C176 C177 C178 0.6(12)
C176 C177 C178 C179 -1.9(14)
C177 C178 C179 C180 -1.6(14)
C178 C179 C180 C181 6.4(14)
C179 C180 C181 N22 -173.2(7)
C179 C180 C181 C176 -7.6(13)
O29 C176 C181 C180 -175.9(7)
C177 C176 C181 C180 4.1(12)
O29 C176 C181 N22 -9.2(10)
C177 C176 C181 N22 170.8(6)
N22 C183 C184 C185 -5.9(12)
C182 C183 C184 C185 176.3(7)
C183 C184 C185 O30 8.4(12)
C183 C184 C185 C186 -176.8(7)
O30 C185 C186 C187 175.3(7)
C184 C185 C186 C187 0.1(13)
O30 C185 C186 N23 -5.6(9)
C184 C185 C186 N23 179.1(7)
N23 C186 C187 C188 1.4(13)
C185 C186 C187 C188 -179.6(8)
C186 C187 C188 C189 -2.4(13)
C187 C188 C189 C190 3.5(13)
C188 C189 C190 N23 -3.7(12)
C188 C189 C190 C191 176.9(8)
N23 C190 C191 O31 -7.9(10)
C189 C190 C191 O31 171.5(7)
N23 C190 C191 C192 169.1(7)
C189 C190 C191 C192 -11.4(13)
O31 C191 C192 C193 8.1(13)
C190 C191 C192 C193 -168.9(8)
C191 C192 C193 N24 -4.4(13)
C191 C192 C193 C194 177.2(8)
C200 C195 C196 C197 0.0(16)
N24 C195 C196 C197 -178.7(8)
C195 C196 C197 C199 -1.4(15)
C200 C198 C199 C197 -3.8(17)
C196 C197 C199 C198 3.5(18)
C196 C195 C200 O32 -179.6(8)
N24 C195 C200 O32 -0.8(13)
C196 C195 C200 C198 -0.3(15)
N24 C195 C200 C198 178.5(7)
C199 C198 C200 O32 -178.7(8)
C199 C198 C200 C195 1.9(14)
O39 C202 C203 C204 -2.0(14)
C201 C202 C203 C204 173.4(8)
C202 C203 C204 O40 -1.5(14)
C202 C203 C204 C205 -177.6(8)
O41 C207 C208 C209 0.6(13)
C206 C207 C208 C209 -177.4(8)
C207 C208 C209 O42 -5.8(13)
C207 C208 C209 C210 172.3(8)
C9 C8 N1 C6 174.8(6)
C7 C8 N1 C6 -5.1(10)
C5 C6 N1 C8 -29.1(11)
C1 C6 N1 C8 157.8(6)
C14 C15 N2 C11 -2.0(9)
C16 C15 N2 C11 179.8(5)
C14 C15 N2 Gd1 178.1(5)
C16 C15 N2 Gd1 -0.1(7)
C12 C11 N2 C15 -0.2(9)
C10 C11 N2 C15 179.9(5)
C12 C11 N2 Gd1 179.7(5)
C10 C11 N2 Gd1 -0.1(7)
C17 C18 N3 C20 173.8(6)
C19 C18 N3 C20 -7.8(10)
C21 C20 N3 C18 -49.7(10)
C25 C20 N3 C18 135.7(7)
C34 C33 N4 C31 176.6(7)
C32 C33 N4 C31 -6.4(11)
C30 C31 N4 C33 116.0(8)
C26 C31 N4 C33 -68.7(10)
C37 C36 N5 C40 2.3(10)
C35 C36 N5 C40 175.0(6)
C37 C36 N5 Gd1 178.4(6)
C35 C36 N5 Gd1 -8.9(7)
C39 C40 N5 C36 1.1(9)
C41 C40 N5 C36 -179.9(6)
C39 C40 N5 Gd1 -175.1(5)
C41 C40 N5 Gd1 3.9(8)
C42 C43 N6 C45 172.1(7)
C44 C43 N6 C45 -6.3(11)
C46 C45 N6 C43 -30.3(12)
C50 C45 N6 C43 159.1(7)
C59 C58 N7 C56 -178.1(6)
C57 C58 N7 C56 0.4(10)
C51 C56 N7 C58 152.1(7)
C55 C56 N7 C58 -33.2(11)
C62 C61 N8 C65 -2.9(9)
C60 C61 N8 C65 -178.8(5)
C62 C61 N8 Gd2 178.9(6)
C60 C61 N8 Gd2 3.0(7)
C64 C65 N8 C61 0.1(9)
C66 C65 N8 C61 178.9(5)
C64 C65 N8 Gd2 178.3(5)
C66 C65 N8 Gd2 -2.9(7)
C67 C68 N9 C70 -176.4(6)
C69 C68 N9 C70 1.8(10)
C71 C70 N9 C68 -41.1(11)
C75 C70 N9 C68 140.0(7)
C84 C83 N10 C81 -178.2(6)
C82 C83 N10 C81 2.3(10)
C80 C81 N10 C83 -34.2(11)
C76 C81 N10 C83 149.4(6)
C89 C90 N11 C86 -1.7(10)
C91 C90 N11 C86 -176.9(6)
C89 C90 N11 Gd3 -179.5(6)
C91 C90 N11 Gd3 5.2(8)
C87 C86 N11 C90 0.6(10)
C85 C86 N11 C90 178.1(6)
C87 C86 N11 Gd3 178.4(6)
C85 C86 N11 Gd3 -4.1(7)
C92 C93 N12 C95 -178.0(6)
C94 C93 N12 C95 1.5(11)
C100 C95 N12 C93 150.0(6)
C96 C95 N12 C93 -36.9(10)
C109 C108 N13 C106 -173.9(6)
C107 C108 N13 C106 6.0(11)
C105 C106 N13 C108 -46.8(11)
C101 C106 N13 C108 130.6(7)
C114 C115 N14 C111 -1.9(9)
C116 C115 N14 C111 179.8(5)
C114 C115 N14 Gd6 179.5(6)
C116 C115 N14 Gd6 1.2(7)
C112 C111 N14 C115 -0.9(9)
C110 C111 N14 C115 178.0(6)
C112 C111 N14 Gd6 177.7(5)
C110 C111 N14 Gd6 -3.4(7)
C117 C118 N15 C120 -179.8(6)
C119 C118 N15 C120 -1.5(10)
C121 C120 N15 C118 -28.1(10)
C125 C120 N15 C118 155.0(6)
C134 C133 N16 C131 -178.3(6)
C132 C133 N16 C131 2.7(11)
C130 C131 N16 C133 -39.2(10)
C126 C131 N16 C133 144.2(7)
C137 C136 N17 C140 -0.7(10)
C135 C136 N17 C140 179.5(6)
C137 C136 N17 Gd7 -173.4(6)
C135 C136 N17 Gd7 6.9(7)
C139 C140 N17 C136 -0.8(9)
C141 C140 N17 C136 178.8(6)
C139 C140 N17 Gd7 171.8(6)
C141 C140 N17 Gd7 -8.7(7)
C142 C143 N18 C145 177.9(6)
C144 C143 N18 C145 -4.3(11)
C146 C145 N18 C143 -34.7(11)
C150 C145 N18 C143 150.5(7)
C159 C158 N19 C156 174.4(7)
C157 C158 N19 C156 -7.0(11)
C155 C156 N19 C158 -27.9(11)
C151 C156 N19 C158 154.5(6)
C164 C165 N20 C161 -1.6(9)
C166 C165 N20 C161 -178.7(6)
C164 C165 N20 Gd8 172.0(5)
C166 C165 N20 Gd8 -5.1(7)
C162 C161 N20 C165 0.6(10)
C160 C161 N20 C165 180.0(6)
C162 C161 N20 Gd8 -172.8(6)
C160 C161 N20 Gd8 6.6(8)
C167 C168 N21 C170 173.5(7)
C169 C168 N21 C170 -8.4(11)
C171 C170 N21 C168 -65.0(10)
C175 C170 N21 C168 118.9(8)
C184 C183 N22 C181 173.0(7)
C182 C183 N22 C181 -9.4(11)
C180 C181 N22 C183 -39.7(11)
C176 C181 N22 C183 154.1(6)
C189 C190 N23 C186 2.7(9)
C191 C190 N23 C186 -177.8(6)
C189 C190 N23 Gd8 -177.1(6)
C191 C190 N23 Gd8 2.4(7)
C187 C186 N23 C190 -1.6(10)
C185 C186 N23 C190 179.3(6)
C187 C186 N23 Gd8 178.2(6)
C185 C186 N23 Gd8 -0.8(7)
C192 C193 N24 C195 171.5(7)
C194 C193 N24 C195 -10.0(10)
C200 C195 N24 C193 131.8(8)
C196 C195 N24 C193 -49.4(11)
C2 C1 O1 Gd2 69.3(10)
C6 C1 O1 Gd2 -108.9(6)
C9 C10 O2 Gd1 -157.9(6)
C11 C10 O2 Gd1 19.6(7)
C17 C16 O3 Gd1 -167.1(5)
C15 C16 O3 Gd1 12.6(8)
C34 C35 O6 Gd1 -166.4(5)
C36 C35 O6 Gd1 6.2(9)
C42 C41 O7 Gd1 -165.2(5)
C40 C41 O7 Gd1 13.1(8)
C49 C50 O8 Gd3 75.2(9)
C45 C50 O8 Gd3 -106.0(7)
C56 C51 O9 Gd6 -107.2(7)
C52 C51 O9 Gd6 72.4(9)
C56 C51 O9 Gd5 109.3(7)
C52 C51 O9 Gd5 -71.1(8)
C59 C60 O10 Gd2 -160.4(6)
C61 C60 O10 Gd2 17.6(7)
C67 C66 O11 Gd2 -167.4(5)
C65 C66 O11 Gd2 10.0(8)
C74 C75 O12 Gd1 59.5(10)
C70 C75 O12 Gd1 -122.0(6)
C81 C76 O13 Gd1 -115.4(6)
C77 C76 O13 Gd1 59.0(9)
C84 C85 O14 Gd3 -173.0(5)
C86 C85 O14 Gd3 8.6(9)
C92 C91 O15 Gd3 -162.0(6)
C90 C91 O15 Gd3 19.3(7)
C99 C100 O16 Gd7 66.5(8)
C95 C100 O16 Gd7 -113.4(6)
C99 C100 O16 Gd4 -74.8(7)
C95 C100 O16 Gd4 105.3(6)
C102 C101 O17 Gd8 55.3(11)
C106 C101 O17 Gd8 -129.1(6)
C109 C110 O18 Gd6 -167.8(5)
C111 C110 O18 Gd6 10.1(8)
C117 C116 O19 Gd6 -158.9(5)
C115 C116 O19 Gd6 17.9(7)
C120 C125 O20 Gd2 -110.3(6)
C124 C125 O20 Gd2 73.1(7)
C120 C125 O20 Gd4 109.8(6)
C124 C125 O20 Gd4 -66.8(7)
C127 C126 O21 Gd3 69.1(9)
C131 C126 O21 Gd3 -112.9(6)
C127 C126 O21 Gd5 -75.2(9)
C131 C126 O21 Gd5 102.8(6)
C134 C135 O22 Gd7 -164.3(6)
C136 C135 O22 Gd7 13.6(8)
C142 C141 O23 Gd7 -172.8(5)
C140 C141 O23 Gd7 4.9(8)
C149 C150 O24 Gd8 59.7(9)
C145 C150 O24 Gd8 -114.9(6)
C152 C151 O25 Gd6 73.5(9)
C156 C151 O25 Gd6 -109.4(6)
C159 C160 O26 Gd8 -160.2(6)
C161 C160 O26 Gd8 17.0(9)
C167 C166 O27 Gd8 -156.6(5)
C165 C166 O27 Gd8 21.7(8)
C177 C176 O29 Gd7 77.3(9)
C181 C176 O29 Gd7 -102.6(7)
C184 C185 O30 Gd8 -174.0(5)
C186 C185 O30 Gd8 10.9(8)
C192 C191 O31 Gd8 -166.4(6)
C190 C191 O31 Gd8 10.7(9)
C203 C202 O39 Gd5 3.5(13)
C201 C202 O39 Gd5 -172.2(5)
C203 C204 O40 Gd5 3.4(14)
C205 C204 O40 Gd5 179.6(5)
C208 C207 O41 Gd4 1.4(12)
C206 C207 O41 Gd4 179.5(5)
C208 C209 O42 Gd4 9.3(12)
C210 C209 O42 Gd4 -168.9(5)
